data_7109882
loop_
_publ_author_name
'Lei Chen'
'Jiu-Yu Guo'
'Xiao Xu'
'Wei-Wei Ju'
'Deng Zhang'
'Dun-Ru Zhu'
'Yan Xu'

_publ_section_title
;
 A novel 2-D coordination polymer constructed from high-nuclearity waist
 drum-like pure Ho48 clusters
;
_journal_name_full Chem.Commun.
_journal_page_first 9728
_journal_paper_doi 10.1039/c3cc43093f
_journal_volume 49
_journal_year 2013
_chemical_formula_sum 'C297 H200 Br2 Ho48 K2 N48 O231'
_chemical_formula_weight 16291.71
_chemical_name_systematic
;
?
;
_space_group_IT_number 14
_symmetry_cell_setting monoclinic
_symmetry_space_group_name_Hall '-P 2yn'
_symmetry_space_group_name_H-M 'P 1 21/n 1'
_atom_sites_solution_hydrogens geom
_atom_sites_solution_primary direct
_atom_sites_solution_secondary difmap
_audit_creation_method SHELXL-97
_cell_angle_alpha 90.00
_cell_angle_beta 91.4810(10)
_cell_angle_gamma 90.00
_cell_formula_units_Z 2
_cell_length_a 24.1311(16)
_cell_length_b 23.3088(16)
_cell_length_c 40.600(3)
_cell_measurement_reflns_used 5879
_cell_measurement_temperature 296(2)
_cell_measurement_theta_max 24.51
_cell_measurement_theta_min 2.31
_cell_volume 22829(3)
_computing_cell_refinement 'SAINT (Bruker, 2005)'
_computing_data_collection 'APEX2 (Bruker, 2005)'
_computing_data_reduction SAINT
_computing_molecular_graphics SHELXTL
_computing_publication_material SHELXTL
_computing_structure_refinement 'SHELXL-97 (Sheldrick, 1997)'
_computing_structure_solution 'SHELXS-97 (Sheldrick, 1990)'
_diffrn_ambient_temperature 296(2)
_diffrn_measured_fraction_theta_full 0.996
_diffrn_measured_fraction_theta_max 0.996
_diffrn_measurement_device_type 'Bruker Apex2 CCD'
_diffrn_measurement_method '\w scans'
_diffrn_radiation_monochromator graphite
_diffrn_radiation_source 'fine-focus sealed tube'
_diffrn_radiation_type MoK\a
_diffrn_radiation_wavelength 0.71073
_diffrn_reflns_av_R_equivalents 0.1258
_diffrn_reflns_av_sigmaI/netI 0.1292
_diffrn_reflns_limit_h_max 25
_diffrn_reflns_limit_h_min -29
_diffrn_reflns_limit_k_max 28
_diffrn_reflns_limit_k_min -28
_diffrn_reflns_limit_l_max 48
_diffrn_reflns_limit_l_min -49
_diffrn_reflns_number 163602
_diffrn_reflns_theta_full 25.50
_diffrn_reflns_theta_max 25.50
_diffrn_reflns_theta_min 0.97
_exptl_absorpt_coefficient_mu 8.499
_exptl_absorpt_correction_T_max 0.4287
_exptl_absorpt_correction_T_min 0.4046
_exptl_absorpt_correction_type multi-scan
_exptl_absorpt_process_details '(SADABS; Sheldrick, 2003)'
_exptl_crystal_colour Colorless
_exptl_crystal_density_diffrn 2.370
_exptl_crystal_density_method 'not measured'
_exptl_crystal_description Block
_exptl_crystal_F_000 14980
_exptl_crystal_size_max 0.13
_exptl_crystal_size_mid 0.12
_exptl_crystal_size_min 0.12
_refine_diff_density_max 3.275
_refine_diff_density_min -3.566
_refine_diff_density_rms 0.546
_refine_ls_extinction_coef 0.000092(2)
_refine_ls_extinction_expression Fc^*^=kFc[1+0.001xFc^2^\l^3^/sin(2\q)]^-1/4^
_refine_ls_extinction_method SHELXL
_refine_ls_goodness_of_fit_ref 0.970
_refine_ls_hydrogen_treatment 'riding model'
_refine_ls_matrix_type fullcycle
_refine_ls_number_parameters 1419
_refine_ls_number_reflns 42340
_refine_ls_number_restraints 119
_refine_ls_restrained_S_all 0.971
_refine_ls_R_factor_all 0.1355
_refine_ls_R_factor_gt 0.0608
_refine_ls_shift/su_max 0.023
_refine_ls_shift/su_mean 0.001
_refine_ls_structure_factor_coef Fsqd
_refine_ls_weighting_details 'calc w=1/[\s^2^(Fo^2^)+(0.0794P)^2^+0.0000P] where P=(Fo^2^+2Fc^2^)/3'
_refine_ls_weighting_scheme calc
_refine_ls_wR_factor_gt 0.1432
_refine_ls_wR_factor_ref 0.1702
_reflns_number_gt 23665
_reflns_number_total 42340
_reflns_threshold_expression >2sigma(I)
_cod_data_source_file c3cc43093f.txt
_cod_data_source_block cl-11
_cod_original_sg_symbol_H-M P2(1)/n
_cod_database_code 7109882

loop_
_symmetry_equiv_pos_as_xyz
'x, y, z'
'-x+1/2, y+1/2, -z+1/2'
'-x, -y, -z'
'x-1/2, -y-1/2, z-1/2'

loop_
_atom_site_label
_atom_site_type_symbol
_atom_site_fract_x
_atom_site_fract_y
_atom_site_fract_z
_atom_site_U_iso_or_equiv
_atom_site_adp_type
_atom_site_occupancy
_atom_site_symmetry_multiplicity
_atom_site_calc_flag
_atom_site_refinement_flags
_atom_site_disorder_assembly
_atom_site_disorder_group
Ho1 Ho 1.08292(2) 1.63043(2) -0.145239(13) 0.02057(14) Uani 1 1 d . . .
Ho2 Ho 1.05348(2) 1.68983(2) -0.061189(13) 0.02024(14) Uani 1 1 d . . .
Ho3 Ho 1.09903(2) 1.46536(2) -0.159056(13) 0.02035(14) Uani 1 1 d . . .
Ho4 Ho 0.96730(2) 1.36152(2) -0.152884(14) 0.02308(14) Uani 1 1 d . . .
Ho5 Ho 0.93672(2) 1.70046(2) -0.125084(14) 0.02266(14) Uani 1 1 d . . .
Ho6 Ho 1.08267(2) 1.36109(2) -0.088212(13) 0.02101(14) Uani 1 1 d . . .
Ho7 Ho 0.87364(2) 1.66628(2) -0.042839(13) 0.02138(14) Uani 1 1 d . . .
Ho8 Ho 0.80264(2) 1.49295(2) -0.047966(13) 0.02172(14) Uani 1 1 d . . .
Ho9 Ho 0.90451(2) 1.34230(2) -0.068923(13) 0.02127(14) Uani 1 1 d . . .
Ho10 Ho 0.82071(2) 1.42865(2) -0.132042(14) 0.02423(15) Uani 1 1 d . . .
Ho11 Ho 0.80892(2) 1.59789(2) -0.118984(14) 0.02400(15) Uani 1 1 d . . .
Ho12 Ho 1.06971(3) 1.79132(2) -0.132583(14) 0.02676(15) Uani 1 1 d . . .
Ho13 Ho 1.15721(2) 1.53467(2) -0.082080(13) 0.02040(14) Uani 1 1 d . . .
Ho14 Ho 0.97979(2) 1.71148(2) 0.016848(13) 0.02348(14) Uani 1 1 d . . .
Ho15 Ho 1.11856(3) 1.76842(2) 0.006777(14) 0.02670(15) Uani 1 1 d . . .
Ho16 Ho 1.11398(2) 1.30837(2) -0.173348(14) 0.02570(15) Uani 1 1 d . . .
Ho17 Ho 1.22620(2) 1.57244(2) -0.160598(14) 0.02481(15) Uani 1 1 d . . .
Ho18 Ho 0.84119(3) 1.26632(3) -0.138320(15) 0.03195(16) Uani 1 1 d . . .
Ho19 Ho 0.79664(3) 1.75976(2) -0.102883(15) 0.03285(17) Uani 1 1 d . . .
Ho20 Ho 1.16350(2) 1.62392(2) -0.008845(13) 0.02188(14) Uani 1 1 d . . .
Ho21 Ho 1.18029(3) 1.41681(2) -0.025347(14) 0.02868(16) Uani 1 1 d . . .
Ho22 Ho 1.16639(3) 1.25965(2) -0.035083(15) 0.02977(16) Uani 1 1 d . . .
Ho23 Ho 0.71602(2) 1.46539(3) 0.025593(14) 0.02957(16) Uani 1 1 d . . .
Ho24 Ho 0.68614(3) 1.50671(3) -0.109499(16) 0.03414(17) Uani 1 1 d . . .
Br Br 1.02355(6) 0.48292(6) 0.07270(4) 0.0442(4) Uani 1 1 d . . .
O1 O 1.1400(3) 1.7079(3) -0.03759(19) 0.0258(19) Uiso 1 1 d . . .
O2 O 1.0340(3) 1.7579(3) -0.02208(18) 0.0194(17) Uiso 1 1 d . . .
O3 O 1.2153(3) 1.5946(3) -0.05248(19) 0.0260(19) Uiso 1 1 d . . .
O4 O 1.0421(3) 1.3082(3) -0.13091(18) 0.0233(18) Uiso 1 1 d . . .
O5 O 0.7625(3) 1.4214(3) -0.0183(2) 0.031(2) Uiso 1 1 d . . .
O6 O 0.8470(3) 1.5094(3) -0.09936(18) 0.0223(18) Uiso 1 1 d . . .
O7 O 1.1846(3) 1.4925(3) -0.13193(18) 0.0227(18) Uiso 1 1 d . . .
O8 O 1.1706(3) 1.3472(3) -0.06636(18) 0.0221(18) Uiso 1 1 d . . .
O9 O 0.9440(3) 1.2576(3) -0.04848(19) 0.0242(19) Uiso 1 1 d . . .
O10 O 0.7553(3) 1.4404(3) -0.08979(19) 0.028(2) Uiso 1 1 d . . .
O11 O 1.1681(3) 1.6070(3) -0.12016(19) 0.0244(19) Uiso 1 1 d . . .
O12 O 0.8347(3) 1.6904(3) -0.13748(19) 0.0250(19) Uiso 1 1 d . . .
O13 O 0.8379(3) 1.3080(3) -0.03359(18) 0.0233(18) Uiso 1 1 d . . .
O14 O 1.0115(3) 1.6391(3) -0.10707(18) 0.0224(18) Uiso 1 1 d . . .
O15 O 1.1352(3) 1.3804(3) -0.13450(18) 0.0228(18) Uiso 1 1 d . . .
O16 O 1.1353(3) 1.5593(3) -0.17857(19) 0.0273(19) Uiso 1 1 d . . .
O17 O 0.8981(3) 1.7407(3) -0.00869(19) 0.0262(19) Uiso 1 1 d . . .
O18 O 1.1089(3) 1.4523(3) -0.06572(19) 0.0256(19) Uiso 1 1 d . . .
O19 O 0.9284(3) 1.2945(3) -0.11640(19) 0.0271(19) Uiso 1 1 d . . .
O20 O 1.1047(3) 1.7051(3) -0.10793(18) 0.0207(18) Uiso 1 1 d . . .
O21 O 0.8956(3) 1.6252(3) -0.09501(18) 0.0218(18) Uiso 1 1 d . . .
O22 O 1.0769(3) 1.2747(3) -0.0620(2) 0.030(2) Uiso 1 1 d . . .
O23 O 0.8053(3) 1.6678(3) -0.00411(19) 0.0269(19) Uiso 1 1 d . . .
O24 O 0.8259(3) 1.3422(3) -0.10206(19) 0.028(2) Uiso 1 1 d . . .
C1A C 1.0000 0.5000 0.0000 0.007(2) Uiso 1 2 d SU . .
O25 O 0.9540(6) 0.5221(6) 0.0076(4) 0.025(3) Uiso 0.50 1 d PU . .
O26 O 0.7520(4) 0.6433(6) 0.1196(4) 0.116(5) Uiso 1 1 d DU . .
O27 O 0.7063(7) 0.5713(5) 0.1077(4) 0.157(7) Uiso 1 1 d DU . .
O28 O 1.0039(3) 1.7559(3) -0.09444(19) 0.0243(19) Uiso 1 1 d . . .
O29 O 1.2475(3) 1.4597(3) 0.0082(2) 0.032(2) Uiso 1 1 d . . .
O30 O 1.0514(3) 1.3815(3) -0.18244(19) 0.0244(19) Uiso 1 1 d . . .
O31 O 0.8860(3) 1.7398(3) -0.0815(2) 0.029(2) Uiso 1 1 d . . .
O32 O 0.7506(3) 1.5559(3) -0.0799(2) 0.031(2) Uiso 1 1 d . . .
O33 O 0.9146(3) 1.4108(3) -0.11370(19) 0.0262(19) Uiso 1 1 d . . .
O34 O 0.9937(6) 0.5530(6) 0.0041(4) 0.023(3) Uiso 0.50 1 d PU . .
O35 O 1.0318(3) 1.4249(3) -0.12451(19) 0.0267(19) Uiso 1 1 d . . .
O36 O 0.7944(3) 1.6684(3) -0.0774(2) 0.029(2) Uiso 1 1 d . . .
O37 O 0.8752(3) 1.4260(3) -0.04164(19) 0.0255(19) Uiso 1 1 d . . .
O38 O 0.8659(3) 1.3509(3) -0.1630(2) 0.031(2) Uiso 1 1 d . . .
O39 O 1.0598(4) 1.8257(4) -0.1905(2) 0.041(2) Uiso 1 1 d . . .
O40 O 1.0216(3) 1.7161(3) -0.15653(19) 0.0271(19) Uiso 1 1 d . . .
O41 O 0.9988(3) 1.3666(3) -0.05968(19) 0.0254(19) Uiso 1 1 d . . .
O42 O 0.9710(3) 1.6562(3) -0.03639(18) 0.0230(18) Uiso 1 1 d . . .
O43 O 1.0316(3) 1.5019(3) -0.1957(2) 0.033(2) Uiso 1 1 d . . .
O44 O 1.0415(6) 0.5322(6) -0.0020(4) 0.026(3) Uiso 0.50 1 d PU . .
O45 O 1.0952(3) 1.5985(3) -0.05430(19) 0.0242(19) Uiso 1 1 d . . .
O46 O 1.1323(4) 1.3522(4) -0.2254(2) 0.046(2) Uiso 1 1 d . . .
O47 O 0.7612(3) 1.5160(3) -0.1436(2) 0.032(2) Uiso 1 1 d . . .
O48 O 0.8605(3) 1.5683(3) -0.03117(19) 0.0241(19) Uiso 1 1 d . . .
O49 O 1.1583(3) 1.5190(3) -0.0165(2) 0.029(2) Uiso 1 1 d . . .
O50 O 1.0799(3) 1.5374(3) -0.12143(18) 0.0212(18) Uiso 1 1 d . . .
O51 O 1.2274(3) 1.4753(3) -0.06180(19) 0.0240(19) Uiso 1 1 d . . .
O52 O 1.1172(4) 1.8249(4) -0.0865(2) 0.042(2) Uiso 1 1 d . . .
O53 O 0.7446(4) 1.3896(4) -0.1626(2) 0.042(2) Uiso 1 1 d . . .
O54 O 1.0677(3) 1.6583(3) 0.00408(19) 0.0252(19) Uiso 1 1 d . . .
O55 O 1.2471(4) 1.6880(4) -0.0116(2) 0.044(2) Uiso 1 1 d . . .
O56 O 1.0927(3) 1.3627(3) -0.01890(19) 0.028(2) Uiso 1 1 d . . .
O57 O 0.8536(4) 1.5800(4) -0.1703(2) 0.041(2) Uiso 1 1 d . . .
O58 O 1.1880(4) 1.8134(4) 0.0371(2) 0.042(2) Uiso 1 1 d . . .
O59 O 1.1204(4) 1.1678(4) -0.0391(2) 0.049(3) Uiso 1 1 d . . .
O60 O 1.1521(4) 1.4376(4) -0.2033(2) 0.038(2) Uiso 1 1 d . . .
O61 O 1.1289(4) 1.6836(4) -0.1841(2) 0.039(2) Uiso 1 1 d . . .
O62 O 1.1523(4) 1.7660(3) -0.1591(2) 0.038(2) Uiso 1 1 d . . .
O63 O 1.1439(4) 1.8292(4) -0.0345(2) 0.042(2) Uiso 1 1 d . . .
O64 O 1.1871(4) 1.2225(4) -0.0862(2) 0.044(2) Uiso 1 1 d . . .
O65 O 1.2516(4) 1.6681(4) -0.1493(2) 0.046(2) Uiso 1 1 d . . .
O66 O 0.9593(4) 1.2824(4) -0.1889(2) 0.052(3) Uiso 1 1 d . . .
O67 O 1.0232(4) 1.5969(4) -0.1865(2) 0.042(2) Uiso 1 1 d . . .
O69 O 0.8252(4) 1.8068(4) -0.1496(2) 0.051(3) Uiso 1 1 d . . .
O70 O 0.6114(4) 1.5271(4) -0.1456(2) 0.049(3) Uiso 1 1 d . . .
O71 O 0.6352(4) 1.5833(4) -0.0844(2) 0.056(3) Uiso 1 1 d . . .
O72 O 0.9160(4) 1.7870(4) -0.1508(2) 0.050(3) Uiso 1 1 d . . .
O73 O 0.6695(4) 1.4437(4) 0.0719(3) 0.059(3) Uiso 1 1 d . . .
O74 O 1.1407(4) 1.2470(4) -0.1318(2) 0.042(2) Uiso 1 1 d . . .
O75 O 1.1054(4) 1.8805(4) -0.1556(2) 0.043(2) Uiso 1 1 d . . .
O76 O 0.7251(4) 1.3105(4) -0.0814(3) 0.059(3) Uiso 1 1 d . . .
O77 O 0.8124(5) 1.2570(5) -0.1929(3) 0.073(3) Uiso 1 1 d . . .
O78 O 0.7860(7) 1.1682(8) -0.1842(5) 0.156(7) Uiso 1 1 d . . .
O79 O 0.7191(4) 1.6261(4) -0.1393(2) 0.050(3) Uiso 1 1 d . . .
O80 O 1.0304(4) 1.1775(4) -0.0288(2) 0.040(2) Uiso 1 1 d . . .
O81 O 0.8977(4) 1.1851(4) -0.1455(2) 0.052(3) Uiso 1 1 d . . .
O82 O 0.8282(5) 1.8528(5) -0.0866(3) 0.072(3) Uiso 1 1 d . . .
O83 O 0.8978(5) 1.8437(5) -0.0506(3) 0.090(4) Uiso 1 1 d . . .
O84 O 0.7046(4) 1.4397(4) 0.1227(2) 0.045(2) Uiso 1 1 d . . .
O85 O 1.1639(4) 1.7868(4) 0.0882(2) 0.052(3) Uiso 1 1 d . . .
O86 O 1.3172(4) 1.6313(4) -0.0196(2) 0.052(3) Uiso 1 1 d . . .
O87 O 0.7148(4) 1.7231(4) -0.1235(3) 0.063(3) Uiso 1 1 d . . .
O88 O 0.9230(4) 1.6563(4) -0.1752(2) 0.046(3) Uiso 1 1 d . . .
O89 O 0.6698(4) 1.4242(4) -0.1394(3) 0.060(3) Uiso 1 1 d . . .
O90 O 0.6414(5) 1.4605(5) -0.0707(3) 0.070(3) Uiso 1 1 d . . .
O91 O 0.6590(4) 1.5480(4) 0.0351(3) 0.057(3) Uiso 1 1 d . . .
O92 O 0.6485(5) 1.4675(5) -0.0177(3) 0.071(3) Uiso 1 1 d . . .
O93 O 0.7478(4) 1.2636(4) -0.1278(2) 0.048(3) Uiso 1 1 d . . .
O94 O 0.7561(4) 1.7754(4) -0.0526(3) 0.062(3) Uiso 1 1 d . . .
O95 O 1.2268(4) 1.6980(4) -0.0990(2) 0.044(2) Uiso 1 1 d . . .
O96 O 0.9805(4) 1.1918(4) -0.1152(3) 0.057(3) Uiso 1 1 d . . .
O97 O 0.6889(4) 1.6285(4) -0.0471(2) 0.048(3) Uiso 1 1 d . . .
O98 O 1.2617(4) 1.2733(4) -0.0425(3) 0.066(3) Uiso 1 1 d DU . .
O100 O 1.2756(4) 1.1050(4) -0.2825(2) 0.043(2) Uiso 1 1 d . . .
O101 O 1.1928(4) 1.0967(4) -0.3058(2) 0.043(2) Uiso 1 1 d . . .
O102 O 0.7897(4) 1.7994(4) -0.0035(3) 0.060(3) Uiso 1 1 d . . .
O103 O 1.0478(4) 1.2470(4) -0.1922(2) 0.049(3) Uiso 1 1 d . . .
O104 O 1.2791(6) 1.3657(5) -0.0363(4) 0.109(4) Uiso 1 1 d DU . .
C1 C 0.8405(9) 1.9180(8) -0.2281(4) 0.116(8) Uiso 1 1 d D . .
H1A H 0.8092 1.9361 -0.2370 0.139 Uiso 1 1 calc R . .
C2 C 0.8337(5) 1.8848(6) -0.2001(4) 0.067(5) Uiso 1 1 d D . .
C3 C 0.8787(5) 1.8533(6) -0.1895(4) 0.048(4) Uiso 1 1 d D . .
C4 C 0.9291(7) 1.8618(7) -0.2028(4) 0.062(5) Uiso 1 1 d . . .
H4A H 0.9607 1.8435 -0.1944 0.074 Uiso 1 1 calc R . .
C5 C 0.9316(7) 1.8997(7) -0.2300(4) 0.066(5) Uiso 1 1 d . . .
H5A H 0.9661 1.9064 -0.2389 0.079 Uiso 1 1 calc R . .
C6 C 0.8724(6) 1.8142(6) -0.1602(3) 0.044(4) Uiso 1 1 d . . .
N1 N 0.8884(7) 1.9262(6) -0.2434(4) 0.085(5) Uiso 1 1 d . . .
C7 C 1.1297(8) 1.9198(8) -0.2690(5) 0.083(6) Uiso 1 1 d . . .
H7A H 1.1179 1.9129 -0.2907 0.099 Uiso 1 1 calc R . .
C8 C 1.1049(6) 1.8871(6) -0.2447(3) 0.045(4) Uiso 1 1 d . . .
H8A H 1.0812 1.8571 -0.2504 0.054 Uiso 1 1 calc R . .
C9 C 1.1156(5) 1.8997(5) -0.2127(3) 0.031(3) Uiso 1 1 d . . .
C10 C 1.1537(6) 1.9446(6) -0.2073(4) 0.044(4) Uiso 1 1 d . . .
H10A H 1.1628 1.9569 -0.1861 0.052 Uiso 1 1 calc R . .
C11 C 1.1774(7) 1.9702(7) -0.2344(4) 0.063(5) Uiso 1 1 d . . .
H11A H 1.2035 1.9988 -0.2303 0.076 Uiso 1 1 calc R . .
C12 C 1.0911(5) 1.8657(5) -0.1849(3) 0.033(3) Uiso 1 1 d . . .
N2 N 1.1663(5) 1.9575(5) -0.2647(3) 0.058(4) Uiso 1 1 d . . .
C13 C 0.8783(10) 2.0323(11) -0.0727(7) 0.135(9) Uiso 1 1 d . . .
H13A H 0.8891 2.0581 -0.0888 0.162 Uiso 1 1 calc R . .
C14 C 0.8692(8) 1.9733(9) -0.0818(6) 0.102(7) Uiso 1 1 d . . .
H14A H 0.8695 1.9628 -0.1039 0.123 Uiso 1 1 calc R . .
C15 C 0.8604(6) 1.9344(6) -0.0594(4) 0.051(4) Uiso 1 1 d . . .
C16 C 0.8562(10) 1.9565(10) -0.0283(6) 0.129(9) Uiso 1 1 d . . .
H16A H 0.8468 1.9313 -0.0116 0.154 Uiso 1 1 calc R . .
C17 C 0.8647(9) 2.0121(9) -0.0202(6) 0.108(8) Uiso 1 1 d . . .
H17A H 0.8652 2.0241 0.0017 0.130 Uiso 1 1 calc R . .
C18 C 0.8626(7) 1.8733(7) -0.0662(4) 0.062(5) Uiso 1 1 d . . .
N3 N 0.8724(7) 2.0495(7) -0.0451(5) 0.099(6) Uiso 1 1 d . . .
C19 C 1.3130(14) 1.9198(14) 0.0782(9) 0.207(15) Uiso 1 1 d . . .
H19A H 1.3467 1.9231 0.0678 0.249 Uiso 1 1 calc R . .
C20 C 1.2654(9) 1.8905(9) 0.0627(6) 0.112(8) Uiso 1 1 d . . .
H20A H 1.2597 1.8912 0.0399 0.134 Uiso 1 1 calc R . .
C21 C 1.2301(7) 1.8625(7) 0.0823(4) 0.059(4) Uiso 1 1 d . . .
C22 C 1.2284(8) 1.8806(8) 0.1152(5) 0.080(6) Uiso 1 1 d . . .
H22A H 1.2012 1.8667 0.1290 0.096 Uiso 1 1 calc R . .
C23 C 1.2685(9) 1.9203(10) 0.1272(6) 0.123(9) Uiso 1 1 d . . .
H23A H 1.2688 1.9321 0.1491 0.148 Uiso 1 1 calc R . .
C24 C 1.1907(6) 1.8175(5) 0.0681(3) 0.038(3) Uiso 1 1 d . . .
N4 N 1.3058(9) 1.9403(10) 0.1065(6) 0.150(8) Uiso 1 1 d . . .
C25 C 1.1833(7) 1.7655(7) -0.2719(5) 0.076(5) Uiso 1 1 d . . .
H25A H 1.1692 1.7551 -0.2926 0.091 Uiso 1 1 calc R . .
C26 C 1.1584(6) 1.7426(6) -0.2444(4) 0.053(4) Uiso 1 1 d . . .
H26A H 1.1273 1.7192 -0.2470 0.064 Uiso 1 1 calc R . .
C27 C 1.1792(5) 1.7542(5) -0.2137(3) 0.035(3) Uiso 1 1 d . . .
C28 C 1.2219(6) 1.7912(6) -0.2130(4) 0.056(4) Uiso 1 1 d . . .
H28A H 1.2365 1.8032 -0.1927 0.067 Uiso 1 1 calc R . .
C29 C 1.2452(7) 1.8124(7) -0.2418(4) 0.062(5) Uiso 1 1 d . . .
H29A H 1.2763 1.8359 -0.2402 0.074 Uiso 1 1 calc R . .
C30 C 1.1524(6) 1.7334(6) -0.1833(3) 0.042(4) Uiso 1 1 d . . .
N5 N 1.2244(5) 1.8001(5) -0.2704(3) 0.057(4) Uiso 1 1 d . . .
C31 C 1.1271(7) 1.4292(8) -0.3203(5) 0.079(6) Uiso 1 1 d . . .
H31A H 1.1111 1.4101 -0.3383 0.095 Uiso 1 1 calc R . .
C32 C 1.1290(7) 1.4021(7) -0.2886(4) 0.070(5) Uiso 1 1 d . . .
H32A H 1.1180 1.3641 -0.2865 0.084 Uiso 1 1 calc R . .
C33 C 1.1464(5) 1.4314(5) -0.2621(3) 0.034(3) Uiso 1 1 d . . .
C34 C 1.1667(6) 1.4845(6) -0.2662(4) 0.045(4) Uiso 1 1 d . . .
H34A H 1.1820 1.5043 -0.2483 0.054 Uiso 1 1 calc R . .
C35 C 1.1648(8) 1.5088(9) -0.2960(5) 0.090(6) Uiso 1 1 d . . .
H35A H 1.1756 1.5469 -0.2975 0.108 Uiso 1 1 calc R . .
C36 C 1.1427(5) 1.4041(5) -0.2283(3) 0.037(3) Uiso 1 1 d . . .
N6 N 1.1481(7) 1.4815(7) -0.3243(4) 0.097(5) Uiso 1 1 d . . .
C37 C 1.3611(9) 1.8094(10) -0.0949(6) 0.118(8) Uiso 1 1 d . . .
H37A H 1.3668 1.8327 -0.0766 0.142 Uiso 1 1 calc R . .
C38 C 1.3136(7) 1.7760(7) -0.0970(4) 0.068(5) Uiso 1 1 d . . .
H38A H 1.2871 1.7790 -0.0809 0.082 Uiso 1 1 calc R . .
C39 C 1.3060(6) 1.7394(6) -0.1221(3) 0.043(4) Uiso 1 1 d . . .
C40 C 1.3455(7) 1.7368(7) -0.1466(5) 0.073(5) Uiso 1 1 d . . .
H40A H 1.3415 1.7116 -0.1643 0.088 Uiso 1 1 calc R . .
C41 C 1.3919(9) 1.7736(9) -0.1436(6) 0.106(7) Uiso 1 1 d . . .
H41A H 1.4186 1.7731 -0.1597 0.127 Uiso 1 1 calc R . .
C42 C 1.2564(5) 1.6993(5) -0.1241(3) 0.035(3) Uiso 1 1 d . . .
N7 N 1.3981(7) 1.8094(7) -0.1178(4) 0.091(5) Uiso 1 1 d . . .
C43 C 1.2574(8) 1.9225(8) -0.1107(5) 0.093(7) Uiso 1 1 d . . .
H43A H 1.2650 1.9318 -0.1325 0.111 Uiso 1 1 calc R . .
C44 C 1.2122(6) 1.8889(6) -0.1041(4) 0.055(4) Uiso 1 1 d . . .
H44A H 1.1910 1.8737 -0.1214 0.066 Uiso 1 1 calc R . .
C45 C 1.1977(6) 1.8771(6) -0.0715(4) 0.044(4) Uiso 1 1 d . . .
C46 C 1.2350(6) 1.8977(6) -0.0477(4) 0.055(4) Uiso 1 1 d . . .
H46A H 1.2299 1.8877 -0.0258 0.066 Uiso 1 1 calc R . .
C47 C 1.2780(8) 1.9313(8) -0.0550(5) 0.089(6) Uiso 1 1 d . . .
H47A H 1.2996 1.9476 -0.0381 0.107 Uiso 1 1 calc R . .
C48 C 1.1505(5) 1.8403(5) -0.0645(3) 0.034(3) Uiso 1 1 d . . .
N8 N 1.2900(6) 1.9416(6) -0.0869(4) 0.084(5) Uiso 1 1 d . . .
C49 C 0.5659(8) 1.3152(8) -0.1927(5) 0.090(6) Uiso 1 1 d . . .
H49A H 0.5283 1.3129 -0.1884 0.109 Uiso 1 1 calc R . .
C50 C 0.6020(7) 1.3517(7) -0.1727(4) 0.070(5) Uiso 1 1 d . . .
H50A H 0.5870 1.3733 -0.1559 0.084 Uiso 1 1 calc R . .
C51 C 0.6578(6) 1.3550(6) -0.1781(4) 0.047(4) Uiso 1 1 d . . .
C52 C 0.6781(7) 1.3206(7) -0.2019(4) 0.068(5) Uiso 1 1 d . . .
H52A H 0.7161 1.3199 -0.2052 0.081 Uiso 1 1 calc R . .
C53 C 0.6427(7) 1.2857(7) -0.2218(4) 0.066(5) Uiso 1 1 d . . .
H53A H 0.6578 1.2629 -0.2381 0.079 Uiso 1 1 calc R . .
C54 C 0.6927(6) 1.3914(6) -0.1586(3) 0.042(4) Uiso 1 1 d . . .
N9 N 0.5868(6) 1.2848(6) -0.2175(3) 0.069(4) Uiso 1 1 d . . .
C55 C 1.2263(10) 1.0681(10) -0.1349(6) 0.124(9) Uiso 1 1 d . . .
H55A H 1.2596 1.0487 -0.1314 0.149 Uiso 1 1 calc R . .
C56 C 1.2215(8) 1.1205(8) -0.1195(5) 0.088(6) Uiso 1 1 d . . .
H56A H 1.2482 1.1333 -0.1042 0.106 Uiso 1 1 calc R . .
C57 C 1.1762(6) 1.1528(6) -0.1274(4) 0.051(4) Uiso 1 1 d . . .
C58 C 1.1384(8) 1.1283(7) -0.1495(4) 0.075(5) Uiso 1 1 d . . .
H58A H 1.1067 1.1480 -0.1566 0.090 Uiso 1 1 calc R . .
C59 C 1.1492(8) 1.0744(8) -0.1606(5) 0.093(7) Uiso 1 1 d . . .
H59A H 1.1230 1.0588 -0.1752 0.111 Uiso 1 1 calc R . .
C60 C 1.1678(6) 1.2116(6) -0.1139(3) 0.040(3) Uiso 1 1 d . . .
N10 N 1.1901(8) 1.0430(8) -0.1535(5) 0.106(6) Uiso 1 1 d . . .
C61 C 1.0161(8) 1.0200(8) -0.1368(5) 0.080(6) Uiso 1 1 d . . .
H61A H 1.0495 1.0037 -0.1298 0.096 Uiso 1 1 calc R . .
C62 C 1.0070(7) 1.0787(7) -0.1302(4) 0.058(4) Uiso 1 1 d . . .
H62A H 1.0339 1.1003 -0.1190 0.070 Uiso 1 1 calc R . .
C63 C 0.9586(7) 1.1029(6) -0.1404(4) 0.055(4) Uiso 1 1 d . . .
C64 C 0.9196(8) 1.0696(7) -0.1580(4) 0.076(5) Uiso 1 1 d . . .
H64A H 0.8863 1.0853 -0.1657 0.091 Uiso 1 1 calc R . .
C65 C 0.9331(7) 1.0093(7) -0.1639(4) 0.074(5) Uiso 1 1 d . . .
H65A H 0.9083 0.9864 -0.1760 0.088 Uiso 1 1 calc R . .
C66 C 0.9437(6) 1.1657(6) -0.1335(4) 0.045(4) Uiso 1 1 d . . .
N11 N 0.9796(6) 0.9871(6) -0.1524(4) 0.076(4) Uiso 1 1 d . . .
C67 C 0.8996(10) 1.1451(10) -0.2478(6) 0.132(9) Uiso 1 1 d . . .
H67A H 0.8661 1.1455 -0.2596 0.159 Uiso 1 1 calc R . .
C68 C 0.9175(8) 1.1896(9) -0.2279(5) 0.095(7) Uiso 1 1 d . . .
H68A H 0.8930 1.2183 -0.2220 0.114 Uiso 1 1 calc R . .
C69 C 0.9739(6) 1.1913(6) -0.2165(4) 0.051(4) Uiso 1 1 d . . .
C70 C 1.0091(7) 1.1452(6) -0.2199(4) 0.057(4) Uiso 1 1 d . . .
H70A H 1.0447 1.1453 -0.2106 0.068 Uiso 1 1 calc R . .
C71 C 0.9893(7) 1.0989(7) -0.2378(4) 0.073(5) Uiso 1 1 d . . .
H71A H 1.0123 1.0680 -0.2423 0.088 Uiso 1 1 calc R . .
C72 C 0.9968(6) 1.2451(6) -0.1971(3) 0.042(4) Uiso 1 1 d . . .
N12 N 0.9368(8) 1.0993(8) -0.2484(5) 0.123(7) Uiso 1 1 d . . .
C73 C 1.4274(14) 1.7644(14) -0.0080(8) 0.194(14) Uiso 1 1 d . . .
H73A H 1.4655 1.7586 -0.0080 0.233 Uiso 1 1 calc R . .
C74 C 1.3906(8) 1.7204(9) -0.0160(5) 0.095(7) Uiso 1 1 d . . .
H77A H 1.4030 1.6859 -0.0247 0.114 Uiso 1 1 calc R . .
C75 C 1.3362(8) 1.7293(8) -0.0108(5) 0.079(6) Uiso 1 1 d . . .
C76 C 1.3214(9) 1.7809(8) 0.0012(5) 0.096(7) Uiso 1 1 d . . .
H76A H 1.2841 1.7871 0.0050 0.115 Uiso 1 1 calc R . .
C77 C 1.3564(12) 1.8232(13) 0.0080(7) 0.169(12) Uiso 1 1 d . . .
H77B H 1.3453 1.8569 0.0182 0.203 Uiso 1 1 calc R . .
C78 C 1.2979(6) 1.6805(6) -0.0145(4) 0.050(4) Uiso 1 1 d . . .
N13 N 1.4062(11) 1.8148(12) -0.0005(7) 0.186(11) Uiso 1 1 d . . .
C79 C 0.5703(5) 1.2418(6) -0.0906(4) 0.154(5) Uiso 1 1 d DU . .
H79A H 0.5410 1.2557 -0.0785 0.185 Uiso 1 1 calc R . .
C80 C 0.6211(5) 1.2674(7) -0.0850(4) 0.129(5) Uiso 1 1 d DU . .
H80A H 0.6294 1.2945 -0.0689 0.154 Uiso 1 1 calc R . .
C81 C 0.6572(7) 1.2461(6) -0.1073(3) 0.098(4) Uiso 1 1 d DU . .
C82 C 0.6458(5) 1.2076(6) -0.1318(4) 0.099(4) Uiso 1 1 d DU . .
H82A H 0.6727 1.1998 -0.1471 0.119 Uiso 1 1 calc R . .
C83 C 0.5960(5) 1.1801(7) -0.1345(4) 0.121(5) Uiso 1 1 d DU . .
H83A H 0.5882 1.1519 -0.1501 0.145 Uiso 1 1 calc R . .
C84 C 0.7161(5) 1.2774(5) -0.1052(3) 0.035(3) Uiso 1 1 d . . .
N14 N 0.5586(7) 1.1980(7) -0.1120(4) 0.145(5) Uiso 1 1 d DU . .
C85 C 1.0235(12) 0.9957(12) -0.0410(7) 0.168(12) Uiso 1 1 d . . .
H85A H 0.9936 0.9744 -0.0337 0.202 Uiso 1 1 calc R . .
C86 C 1.0238(8) 1.0564(8) -0.0342(5) 0.093(7) Uiso 1 1 d . . .
H86A H 0.9941 1.0745 -0.0243 0.111 Uiso 1 1 calc R . .
C87 C 1.0690(6) 1.0853(6) -0.0429(4) 0.057(4) Uiso 1 1 d D . .
C88 C 1.1083(6) 1.0605(5) -0.0624(4) 0.068(5) Uiso 1 1 d D . .
C89 C 1.1004(9) 1.0024(6) -0.0700(6) 0.112(8) Uiso 1 1 d D . .
H89A H 1.1234 0.9858 -0.0854 0.135 Uiso 1 1 calc R . .
C90 C 1.0725(5) 1.1489(5) -0.0364(3) 0.031(3) Uiso 1 1 d . . .
N15 N 1.0615(7) 0.9690(7) -0.0564(4) 0.101(6) Uiso 1 1 d . . .
C91 C 0.5067(6) 1.4639(9) 0.1035(4) 0.138(5) Uiso 1 1 d DU . .
H91A H 0.4811 1.4830 0.0900 0.165 Uiso 1 1 calc R . .
C92 C 0.5615(5) 1.4538(10) 0.0944(5) 0.126(5) Uiso 1 1 d DU . .
H92A H 0.5674 1.4521 0.0718 0.152 Uiso 1 1 calc R . .
C93 C 0.6074(7) 1.4460(9) 0.1143(3) 0.097(4) Uiso 1 1 d DU . .
C94 C 0.5917(6) 1.4351(9) 0.1462(4) 0.110(4) Uiso 1 1 d DU . .
H94A H 0.6175 1.4212 0.1616 0.132 Uiso 1 1 calc R . .
C95 C 0.5376(5) 1.4448(10) 0.1551(5) 0.129(5) Uiso 1 1 d DU . .
H95A H 0.5308 1.4523 0.1771 0.155 Uiso 1 1 calc R . .
C96 C 0.6642(5) 1.4433(5) 0.1020(3) 0.036(3) Uiso 1 1 d . . .
N16 N 0.4942(7) 1.4438(8) 0.1335(4) 0.134(5) Uiso 1 1 d DU . .
C97 C 0.7396(9) 1.1542(7) -0.2827(3) 0.139(5) Uiso 1 1 d DU . .
H97A H 0.7443 1.1196 -0.2937 0.167 Uiso 1 1 calc R . .
C98 C 0.7491(9) 1.1576(7) -0.2496(4) 0.125(5) Uiso 1 1 d DU . .
H98A H 0.7417 1.1269 -0.2358 0.150 Uiso 1 1 calc R . .
C99 C 0.7698(8) 1.2075(6) -0.2375(4) 0.093(4) Uiso 1 1 d DU . .
C100 C 0.7781(8) 1.2501(7) -0.2596(3) 0.097(4) Uiso 1 1 d DU . .
H10C H 0.8003 1.2812 -0.2535 0.117 Uiso 1 1 calc R . .
C101 C 0.7542(7) 1.2486(7) -0.2913(4) 0.118(5) Uiso 1 1 d DU . .
H10E H 0.7590 1.2782 -0.3063 0.142 Uiso 1 1 calc R . .
C102 C 0.7902(8) 1.2109(9) -0.1990(5) 0.092(7) Uiso 1 1 d . . .
N17 N 0.7235(7) 1.2012(6) -0.2991(5) 0.132(5) Uiso 1 1 d DU . .
C103 C 1.0371(13) 1.6284(14) -0.2896(8) 0.198(14) Uiso 1 1 d . . .
H10F H 1.0432 1.6646 -0.2983 0.238 Uiso 1 1 calc R . .
C104 C 1.0374(11) 1.6195(12) -0.2537(7) 0.151(11) Uiso 1 1 d . . .
H10G H 1.0461 1.6497 -0.2395 0.181 Uiso 1 1 calc R . .
C105 C 1.0237(7) 1.5623(7) -0.2406(4) 0.060(5) Uiso 1 1 d . . .
C106 C 1.0166(7) 1.5196(8) -0.2643(5) 0.076(5) Uiso 1 1 d . . .
H10B H 1.0120 1.4818 -0.2577 0.091 Uiso 1 1 calc R . .
C107 C 1.0163(9) 1.5326(9) -0.2977(6) 0.104(7) Uiso 1 1 d . . .
H10D H 1.0074 1.5037 -0.3127 0.125 Uiso 1 1 calc R . .
C108 C 1.0259(6) 1.5529(6) -0.2055(3) 0.042(4) Uiso 1 1 d . . .
N18 N 1.0281(10) 1.5841(10) -0.3091(6) 0.156(9) Uiso 1 1 d . . .
C115 C 1.1331(6) 1.2192(6) -0.2411(3) 0.046(4) Uiso 1 1 d . . .
H11D H 1.1018 1.2402 -0.2475 0.055 Uiso 1 1 calc R . .
C116 C 1.1545(6) 1.1783(6) -0.2626(4) 0.050(4) Uiso 1 1 d . . .
H11C H 1.1351 1.1698 -0.2821 0.060 Uiso 1 1 calc R . .
C117 C 1.2025(6) 1.1984(5) -0.2050(4) 0.043(4) Uiso 1 1 d . . .
H11B H 1.2198 1.2026 -0.1845 0.051 Uiso 1 1 calc R . .
C118 C 1.2252(6) 1.1617(6) -0.2266(3) 0.043(4) Uiso 1 1 d . . .
H11E H 1.2581 1.1430 -0.2211 0.052 Uiso 1 1 calc R . .
C119 C 1.2000(5) 1.1523(5) -0.2562(3) 0.032(3) Uiso 1 1 d . . .
C120 C 1.2240(5) 1.1128(5) -0.2828(3) 0.037(3) Uiso 1 1 d . . .
N20 N 1.1574(5) 1.2284(4) -0.2112(3) 0.040(3) Uiso 1 1 d . . .
C201 C 1.3542(7) 1.2790(11) -0.0431(8) 0.239(14) Uiso 1 1 d DU . .
H20E H 1.3468 1.2390 -0.0466 0.358 Uiso 1 1 calc R . .
H20F H 1.3757 1.2838 -0.0230 0.358 Uiso 1 1 calc R . .
H20G H 1.3745 1.2939 -0.0612 0.358 Uiso 1 1 calc R . .
C202 C 1.2972(5) 1.3129(4) -0.0403(6) 0.106(4) Uiso 1 1 d DU . .
C203 C 0.6210(5) 1.4545(7) -0.0423(4) 0.062(5) Uiso 1 1 d DU . .
C204 C 0.5577(6) 1.4358(10) -0.0391(6) 0.132(9) Uiso 1 1 d DU . .
H20B H 0.5488 1.4335 -0.0163 0.198 Uiso 1 1 calc R . .
H20C H 0.5521 1.3990 -0.0493 0.198 Uiso 1 1 calc R . .
H20D H 0.5342 1.4637 -0.0499 0.198 Uiso 1 1 calc R . .
C127 C 0.5645(7) 1.6708(7) -0.1866(7) 0.201(5) Uiso 1 1 d DU . .
H12D H 0.5454 1.6438 -0.1994 0.241 Uiso 1 1 calc R . .
C128 C 0.6157(7) 1.6555(9) -0.1723(6) 0.195(5) Uiso 1 1 d DU . .
H12C H 0.6312 1.6196 -0.1758 0.234 Uiso 1 1 calc R . .
C129 C 0.6421(10) 1.6950(6) -0.1531(7) 0.190(5) Uiso 1 1 d DU . .
C130 C 0.6223(7) 1.7503(8) -0.1515(7) 0.201(5) Uiso 1 1 d DU . .
H13B H 0.6439 1.7786 -0.1414 0.241 Uiso 1 1 calc R . .
C131 C 0.5709(7) 1.7642(9) -0.1647(6) 0.212(5) Uiso 1 1 d DU . .
H13C H 0.5562 1.8006 -0.1616 0.254 Uiso 1 1 calc R . .
C132 C 0.6989(8) 1.6786(8) -0.1371(5) 0.075(5) Uiso 1 1 d . . .
N22 N 0.5414(9) 1.7235(7) -0.1825(6) 0.205(5) Uiso 1 1 d DU . .
C121 C 0.5843(11) 1.7705(12) -0.0447(7) 0.160(11) Uiso 1 1 d . . .
H12F H 0.5918 1.8012 -0.0306 0.191 Uiso 1 1 calc R . .
C122 C 0.6183(9) 1.7183(8) -0.0459(5) 0.098(7) Uiso 1 1 d . . .
H12A H 0.6490 1.7166 -0.0316 0.118 Uiso 1 1 calc R . .
C123 C 0.6095(6) 1.6746(6) -0.0647(4) 0.050(4) Uiso 1 1 d . . .
C124 C 0.5666(10) 1.6710(11) -0.0834(6) 0.132(9) Uiso 1 1 d . . .
H12B H 0.5575 1.6373 -0.0945 0.159 Uiso 1 1 calc R . .
C125 C 0.5324(12) 1.7227(12) -0.0865(7) 0.165(12) Uiso 1 1 d . . .
H12E H 0.5040 1.7245 -0.1023 0.197 Uiso 1 1 calc R . .
C126 C 0.6474(6) 1.6241(6) -0.0649(4) 0.050(4) Uiso 1 1 d . . .
N21 N 0.5425(10) 1.7692(10) -0.0655(6) 0.158(9) Uiso 1 1 d . . .
C109 C 0.9101(10) 1.6376(8) -0.2777(4) 0.180(5) Uiso 1 1 d DU . .
H10H H 0.9261 1.6655 -0.2908 0.216 Uiso 1 1 calc R . .
C110 C 0.9111(10) 1.6443(9) -0.2438(4) 0.172(5) Uiso 1 1 d DU . .
H11F H 0.9294 1.6756 -0.2343 0.206 Uiso 1 1 calc R . .
C111 C 0.8852(9) 1.6052(7) -0.2240(6) 0.167(5) Uiso 1 1 d DU . .
C112 C 0.8599(10) 1.5555(9) -0.2347(4) 0.171(5) Uiso 1 1 d DU . .
H11G H 0.8430 1.5284 -0.2215 0.205 Uiso 1 1 calc R . .
C113 C 0.8640(10) 1.5528(9) -0.2694(4) 0.187(5) Uiso 1 1 d DU . .
H11H H 0.8491 1.5196 -0.2788 0.224 Uiso 1 1 calc R . .
C114 C 0.8899(11) 1.6161(11) -0.1847(7) 0.146(10) Uiso 1 1 d . . .
N19 N 0.8860(9) 1.5904(8) -0.2920(5) 0.181(5) Uiso 1 1 d DU . .
C133 C 0.6028(6) 0.7288(8) 0.1394(7) 0.189(5) Uiso 1 1 d DU . .
H13E H 0.5952 0.7678 0.1381 0.227 Uiso 1 1 calc R . .
C134 C 0.6544(7) 0.7070(6) 0.1322(7) 0.173(5) Uiso 1 1 d DU . .
H13F H 0.6866 0.7283 0.1299 0.208 Uiso 1 1 calc R . .
C135 C 0.6500(5) 0.6484(6) 0.1292(6) 0.150(4) Uiso 1 1 d DU . .
C136 C 0.6085(6) 0.6089(8) 0.1363(6) 0.172(5) Uiso 1 1 d DU . .
H13G H 0.6144 0.5696 0.1345 0.206 Uiso 1 1 calc R . .
C137 C 0.5570(8) 0.6312(6) 0.1463(7) 0.185(5) Uiso 1 1 d DU . .
H13H H 0.5252 0.6103 0.1506 0.222 Uiso 1 1 calc R . .
C138 C 0.7044(5) 0.6233(5) 0.1165(5) 0.127(5) Uiso 1 1 d DU . .
N23 N 0.5630(8) 0.6897(6) 0.1486(6) 0.190(5) Uiso 1 1 d DU . .
C139 C 0.6500(8) 1.9185(7) -0.0455(4) 0.172(5) Uiso 1 1 d DU . .
H13D H 0.6299 1.9307 -0.0640 0.206 Uiso 1 1 calc R . .
C140 C 0.6837(7) 1.8714(8) -0.0478(5) 0.155(5) Uiso 1 1 d DU . .
H14B H 0.6814 1.8505 -0.0673 0.186 Uiso 1 1 calc R . .
C141 C 0.7200(9) 1.8528(9) -0.0243(4) 0.141(5) Uiso 1 1 d DU . .
C142 C 0.7114(8) 1.8805(9) 0.0045(5) 0.174(5) Uiso 1 1 d DU . .
H14D H 0.7359 1.8734 0.0221 0.208 Uiso 1 1 calc R . .
C143 C 0.6678(8) 1.9193(9) 0.0094(5) 0.185(5) Uiso 1 1 d DU . .
H14C H 0.6547 1.9257 0.0304 0.222 Uiso 1 1 calc R . .
C144 C 0.7597(5) 1.8077(5) -0.0277(3) 0.033(3) Uiso 1 1 d . . .
N24 N 0.6452(10) 1.9474(9) -0.0171(4) 0.179(5) Uiso 1 1 d DU . .
O1W O 0.9385(6) 1.4126(6) -0.2032(4) 0.104(5) Uiso 1 1 d . . .
O2W O 1.3897(5) 0.4901(5) 0.2101(3) 0.071(3) Uiso 1 1 d . . .
O3W O 0.9873(8) 1.3778(9) -0.2436(5) 0.184(8) Uiso 1 1 d . . .
K1 K 0.4533(4) 2.0462(4) -0.0821(2) 0.083(3) Uani 0.50 1 d P A 1
K2 K 0.4779(7) 1.9857(8) -0.0785(4) 0.076(5) Uani 0.25 1 d PU A 2
K3 K 0.4791(11) 1.9722(8) -0.0564(6) 0.124(9) Uani 0.25 1 d P . 3
O4W O 0.9975(5) 0.1393(5) 0.0493(3) 0.068(3) Uiso 1 1 d . . .
O5W O 0.7231(6) 1.8293(6) -0.1218(4) 0.112(5) Uiso 1 1 d . . .
O6W O 0.9895(5) 0.2506(6) 0.2365(3) 0.097(4) Uiso 1 1 d . . .
O7W O 0.3809(9) 2.0115(9) -0.1087(6) 0.069(7) Uiso 0.50 1 d P . .
O9W O 0.4683(9) 2.1215(10) -0.1227(6) 0.213(10) Uiso 1 1 d . . .
O10W O 1.2123(4) 1.3188(4) -0.1739(2) 0.047(3) Uiso 1 1 d . . .
O11W O 0.4737(16) 1.9158(17) -0.0013(10) 0.176(16) Uiso 0.50 1 d P . .
O13W O 0.5972(10) 2.0242(11) -0.1424(6) 0.236(11) Uiso 1 1 d . . .
O12W O 0.4898(12) 1.8752(12) -0.0945(7) 0.111(10) Uiso 0.50 1 d P . .
O14W O 0.8885(16) 1.3973(17) -0.2641(10) 0.174(16) Uiso 0.50 1 d P . .
O15W O 1.0767(4) 1.8531(4) 0.0232(2) 0.054(3) Uiso 1 1 d . . .
O16W O 1.2568(4) 1.4858(4) -0.1872(2) 0.039(2) Uiso 1 1 d . . .
O17W O 1.0000(4) 1.8651(4) -0.1271(2) 0.051(3) Uiso 1 1 d . . .
O18W O 0.8581(4) 1.4757(4) -0.1780(2) 0.053(3) Uiso 1 1 d . . .

loop_
_atom_site_aniso_label
_atom_site_aniso_U_11
_atom_site_aniso_U_22
_atom_site_aniso_U_33
_atom_site_aniso_U_23
_atom_site_aniso_U_13
_atom_site_aniso_U_12
Ho1 0.0247(3) 0.0198(3) 0.0174(3) 0.0007(2) 0.0048(2) -0.0009(2)
Ho2 0.0244(3) 0.0204(3) 0.0161(3) 0.0001(2) 0.0044(2) -0.0008(2)
Ho3 0.0246(3) 0.0202(3) 0.0165(3) -0.0016(2) 0.0060(2) 0.0000(2)
Ho4 0.0253(3) 0.0248(3) 0.0193(3) -0.0006(2) 0.0037(2) -0.0012(2)
Ho5 0.0265(3) 0.0218(3) 0.0198(3) 0.0036(2) 0.0027(3) 0.0025(2)
Ho6 0.0250(3) 0.0211(3) 0.0171(3) -0.0007(2) 0.0040(2) -0.0004(2)
Ho7 0.0252(3) 0.0216(3) 0.0175(3) -0.0001(2) 0.0032(2) 0.0018(2)
Ho8 0.0222(3) 0.0253(3) 0.0177(3) 0.0008(2) 0.0015(2) -0.0010(2)
Ho9 0.0244(3) 0.0234(3) 0.0160(3) -0.0007(2) 0.0022(2) -0.0013(2)
Ho10 0.0230(3) 0.0315(3) 0.0183(3) -0.0014(2) 0.0012(2) -0.0017(3)
Ho11 0.0268(3) 0.0261(3) 0.0191(3) 0.0016(2) 0.0000(3) -0.0012(2)
Ho12 0.0391(4) 0.0200(3) 0.0216(3) 0.0029(2) 0.0084(3) -0.0035(3)
Ho13 0.0231(3) 0.0222(3) 0.0160(3) 0.0000(2) 0.0025(2) -0.0014(2)
Ho14 0.0286(3) 0.0244(3) 0.0175(3) -0.0001(2) 0.0028(3) -0.0019(2)
Ho15 0.0363(4) 0.0224(3) 0.0216(3) -0.0006(2) 0.0032(3) -0.0050(3)
Ho16 0.0312(3) 0.0251(3) 0.0211(3) -0.0065(2) 0.0072(3) 0.0006(3)
Ho17 0.0250(3) 0.0288(3) 0.0210(3) 0.0021(2) 0.0082(3) -0.0021(3)
Ho18 0.0375(4) 0.0333(3) 0.0251(3) -0.0070(3) 0.0009(3) -0.0109(3)
Ho19 0.0398(4) 0.0281(3) 0.0306(3) 0.0023(3) -0.0010(3) 0.0115(3)
Ho20 0.0260(3) 0.0237(3) 0.0161(3) -0.0006(2) 0.0025(2) -0.0017(2)
Ho21 0.0393(4) 0.0279(3) 0.0186(3) 0.0025(2) -0.0021(3) -0.0053(3)
Ho22 0.0378(4) 0.0266(3) 0.0250(3) -0.0019(3) 0.0033(3) 0.0087(3)
Ho23 0.0222(3) 0.0444(3) 0.0223(3) 0.0015(3) 0.0036(3) -0.0023(3)
Ho24 0.0245(3) 0.0472(4) 0.0305(3) -0.0042(3) -0.0048(3) 0.0045(3)
Br 0.0457(9) 0.0417(8) 0.0452(9) -0.0023(7) 0.0058(7) -0.0017(7)
K1 0.079(6) 0.081(5) 0.088(6) -0.024(5) 0.006(5) -0.031(5)
K2 0.056(8) 0.096(10) 0.074(9) -0.023(8) -0.031(7) -0.008(8)
K3 0.19(2) 0.062(11) 0.117(19) -0.011(12) -0.005(18) 0.022(14)

loop_
_atom_type_symbol
_atom_type_description
_atom_type_scat_dispersion_real
_atom_type_scat_dispersion_imag
_atom_type_scat_source
C C 0.0033 0.0016 'International Tables Vol C Tables 4.2.6.8 and 6.1.1.4'
H H 0.0000 0.0000 'International Tables Vol C Tables 4.2.6.8 and 6.1.1.4'
N N 0.0061 0.0033 'International Tables Vol C Tables 4.2.6.8 and 6.1.1.4'
O O 0.0106 0.0060 'International Tables Vol C Tables 4.2.6.8 and 6.1.1.4'
Br Br -0.2901 2.4595 'International Tables Vol C Tables 4.2.6.8 and 6.1.1.4'
Ho Ho -0.2175 4.6783 'International Tables Vol C Tables 4.2.6.8 and 6.1.1.4'
K K 0.2009 0.2494 'International Tables Vol C Tables 4.2.6.8 and 6.1.1.4'

loop_
_geom_angle_atom_site_label_1
_geom_angle_atom_site_label_2
_geom_angle_atom_site_label_3
_geom_angle
_geom_angle_site_symmetry_1
_geom_angle_site_symmetry_3
O61 Ho1 O67 89.3(3) . .
O61 Ho1 O11 89.4(3) . .
O67 Ho1 O11 139.5(3) . .
O61 Ho1 O14 140.8(3) . .
O67 Ho1 O14 93.0(3) . .
O11 Ho1 O14 112.6(3) . .
O61 Ho1 O20 86.5(3) . .
O67 Ho1 O20 146.9(3) . .
O11 Ho1 O20 73.3(2) . .
O14 Ho1 O20 70.7(2) . .
O61 Ho1 O50 141.9(3) . .
O67 Ho1 O50 87.8(3) . .
O11 Ho1 O50 69.2(2) . .
O14 Ho1 O50 77.3(2) . .
O20 Ho1 O50 114.9(2) . .
O61 Ho1 O16 74.3(3) . .
O67 Ho1 O16 72.5(3) . .
O11 Ho1 O16 68.3(3) . .
O14 Ho1 O16 143.2(2) . .
O20 Ho1 O16 136.8(3) . .
O50 Ho1 O16 68.7(2) . .
O61 Ho1 O40 75.0(3) . .
O67 Ho1 O40 77.6(3) . .
O11 Ho1 O40 140.4(2) . .
O14 Ho1 O40 67.4(2) . .
O20 Ho1 O40 69.7(2) . .
O50 Ho1 O40 140.6(3) . .
O16 Ho1 O40 136.8(3) . .
O61 Ho1 Ho2 121.7(2) . .
O67 Ho1 Ho2 130.6(2) . .
O11 Ho1 Ho2 82.85(19) . .
O14 Ho1 Ho2 38.23(18) . .
O20 Ho1 Ho2 36.00(18) . .
O50 Ho1 Ho2 87.63(18) . .
O16 Ho1 Ho2 147.44(18) . .
O40 Ho1 Ho2 75.51(18) . .
O61 Ho1 Ho17 67.8(2) . .
O67 Ho1 Ho17 108.3(2) . .
O11 Ho1 Ho17 35.85(19) . .
O14 Ho1 Ho17 145.83(18) . .
O20 Ho1 Ho17 100.36(18) . .
O50 Ho1 Ho17 77.21(18) . .
O16 Ho1 Ho17 36.61(18) . .
O40 Ho1 Ho17 142.07(18) . .
Ho2 Ho1 Ho17 118.405(19) . .
O61 Ho1 Ho12 66.8(2) . .
O67 Ho1 Ho12 112.2(2) . .
O11 Ho1 Ho12 104.34(18) . .
O14 Ho1 Ho12 76.16(17) . .
O20 Ho1 Ho12 37.14(17) . .
O50 Ho1 Ho12 147.38(18) . .
O16 Ho1 Ho12 140.57(18) . .
O40 Ho1 Ho12 36.06(17) . .
Ho2 Ho1 Ho12 59.756(14) . .
Ho17 Ho1 Ho12 117.106(19) . .
O61 Ho1 Ho13 123.2(2) . .
O67 Ho1 Ho13 124.2(2) . .
O11 Ho1 Ho13 34.57(18) . .
O14 Ho1 Ho13 86.99(18) . .
O20 Ho1 Ho13 84.64(17) . .
O50 Ho1 Ho13 37.90(18) . .
O16 Ho1 Ho13 74.97(18) . .
O40 Ho1 Ho13 148.19(18) . .
Ho2 Ho1 Ho13 72.680(15) . .
Ho17 Ho1 Ho13 59.021(15) . .
Ho12 Ho1 Ho13 121.770(18) . .
O2 Ho2 O1 77.7(3) . .
O2 Ho2 O20 125.6(2) . .
O1 Ho2 O20 79.4(3) . .
O2 Ho2 O28 80.5(3) . .
O1 Ho2 O28 123.9(3) . .
O20 Ho2 O28 72.8(3) . .
O2 Ho2 O45 129.2(3) . .
O1 Ho2 O45 74.8(3) . .
O20 Ho2 O45 90.0(3) . .
O28 Ho2 O45 149.8(3) . .
O2 Ho2 O42 75.4(2) . .
O1 Ho2 O42 129.7(3) . .
O20 Ho2 O42 149.8(3) . .
O28 Ho2 O42 92.3(3) . .
O45 Ho2 O42 90.7(3) . .
O2 Ho2 O14 141.5(3) . .
O1 Ho2 O14 140.1(3) . .
O20 Ho2 O14 70.4(2) . .
O28 Ho2 O14 71.3(2) . .
O45 Ho2 O14 79.6(2) . .
O42 Ho2 O14 80.0(3) . .
O2 Ho2 O54 62.9(2) . .
O1 Ho2 O54 64.1(2) . .
O20 Ho2 O54 140.4(2) . .
O28 Ho2 O54 140.6(2) . .
O45 Ho2 O54 66.8(2) . .
O42 Ho2 O54 65.9(2) . .
O14 Ho2 O54 130.6(2) . .
O2 Ho2 Ho15 38.80(18) . .
O1 Ho2 Ho15 39.29(19) . .
O20 Ho2 Ho15 108.34(18) . .
O28 Ho2 Ho15 107.98(18) . .
O45 Ho2 Ho15 100.89(18) . .
O42 Ho2 Ho15 101.17(18) . .
O14 Ho2 Ho15 178.70(18) . .
O54 Ho2 Ho15 50.63(15) . .
O2 Ho2 Ho20 92.63(18) . .
O1 Ho2 Ho20 37.78(18) . .
O20 Ho2 Ho20 98.27(18) . .
O28 Ho2 Ho20 161.71(18) . .
O45 Ho2 Ho20 42.32(18) . .
O42 Ho2 Ho20 102.45(18) . .
O14 Ho2 Ho20 121.55(17) . .
O54 Ho2 Ho20 42.93(16) . .
Ho15 Ho2 Ho20 58.844(15) . .
O2 Ho2 Ho14 37.40(18) . .
O1 Ho2 Ho14 93.95(19) . .
O20 Ho2 Ho14 162.95(17) . .
O28 Ho2 Ho14 98.79(19) . .
O45 Ho2 Ho14 103.50(19) . .
O42 Ho2 Ho14 42.29(18) . .
O14 Ho2 Ho14 121.76(18) . .
O54 Ho2 Ho14 42.85(16) . .
Ho15 Ho2 Ho14 59.339(16) . .
Ho20 Ho2 Ho14 85.320(17) . .
O2 Ho2 Ho1 157.67(17) . .
O1 Ho2 Ho1 104.65(19) . .
O20 Ho2 Ho1 36.69(17) . .
O28 Ho2 Ho1 79.99(18) . .
O45 Ho2 Ho1 71.76(18) . .
O42 Ho2 Ho1 116.14(18) . .
O14 Ho2 Ho1 37.28(18) . .
O54 Ho2 Ho1 138.54(15) . .
Ho15 Ho2 Ho1 141.72(2) . .
Ho20 Ho2 Ho1 102.638(18) . .
Ho14 Ho2 Ho1 158.43(2) . .
O50 Ho3 O60 146.3(3) . .
O50 Ho3 O43 90.5(3) . .
O60 Ho3 O43 89.9(3) . .
O50 Ho3 O35 75.4(3) . .
O60 Ho3 O35 138.3(3) . .
O43 Ho3 O35 92.6(3) . .
O50 Ho3 O15 113.8(3) . .
O60 Ho3 O15 83.6(3) . .
O43 Ho3 O15 144.4(3) . .
O35 Ho3 O15 70.7(3) . .
O50 Ho3 O7 72.0(3) . .
O60 Ho3 O7 86.7(3) . .
O43 Ho3 O7 140.6(3) . .
O35 Ho3 O7 115.4(3) . .
O15 Ho3 O7 74.1(2) . .
O50 Ho3 O30 137.1(3) . .
O60 Ho3 O30 75.0(3) . .
O43 Ho3 O30 74.4(3) . .
O35 Ho3 O30 65.7(3) . .
O15 Ho3 O30 70.1(2) . .
O7 Ho3 O30 141.1(2) . .
O50 Ho3 O16 69.6(3) . .
O60 Ho3 O16 78.1(3) . .
O43 Ho3 O16 73.9(3) . .
O35 Ho3 O16 142.1(3) . .
O15 Ho3 O16 137.6(3) . .
O7 Ho3 O16 67.0(2) . .
O30 Ho3 O16 138.0(3) . .
O50 Ho3 Ho16 146.50(18) . .
O60 Ho3 Ho16 63.2(2) . .
O43 Ho3 Ho16 109.10(19) . .
O35 Ho3 Ho16 76.80(18) . .
O15 Ho3 Ho16 37.75(18) . .
O7 Ho3 Ho16 104.19(17) . .
O30 Ho3 Ho16 36.96(17) . .
O16 Ho3 Ho16 140.97(18) . .
O50 Ho3 Ho13 38.66(18) . .
O60 Ho3 Ho13 124.1(2) . .
O43 Ho3 Ho13 127.7(2) . .
O35 Ho3 Ho13 85.74(18) . .
O15 Ho3 Ho13 83.35(18) . .
O7 Ho3 Ho13 37.49(18) . .
O30 Ho3 Ho13 145.86(18) . .
O16 Ho3 Ho13 76.13(18) . .
Ho16 Ho3 Ho13 121.094(19) . .
O50 Ho3 Ho6 86.45(18) . .
O60 Ho3 Ho6 118.5(2) . .
O43 Ho3 Ho6 129.2(2) . .
O35 Ho3 Ho6 37.78(18) . .
O15 Ho3 Ho6 36.02(18) . .
O7 Ho3 Ho6 85.78(17) . .
O30 Ho3 Ho6 74.05(18) . .
O16 Ho3 Ho6 147.92(18) . .
Ho16 Ho3 Ho6 60.070(15) . .
Ho13 Ho3 Ho6 71.874(15) . .
O50 Ho3 Ho1 34.16(18) . .
O60 Ho3 Ho1 116.3(2) . .
O43 Ho3 Ho1 70.30(19) . .
O35 Ho3 Ho1 103.58(18) . .
O15 Ho3 Ho1 142.94(18) . .
O7 Ho3 Ho1 76.23(17) . .
O30 Ho3 Ho1 142.62(17) . .
O16 Ho3 Ho1 38.61(18) . .
Ho16 Ho3 Ho1 179.28(2) . .
Ho13 Ho3 Ho1 59.593(14) . .
Ho6 Ho3 Ho1 120.601(18) . .
O4 Ho4 O66 82.7(3) . .
O4 Ho4 O33 115.0(3) . .
O66 Ho4 O33 139.6(3) . .
O4 Ho4 O19 74.1(3) . .
O66 Ho4 O19 81.0(3) . .
O33 Ho4 O19 70.7(3) . .
O4 Ho4 O35 70.3(2) . .
O66 Ho4 O35 144.6(3) . .
O33 Ho4 O35 74.5(3) . .
O19 Ho4 O35 111.5(3) . .
O4 Ho4 O30 69.2(3) . .
O66 Ho4 O30 84.2(3) . .
O33 Ho4 O30 135.3(2) . .
O19 Ho4 O30 141.9(3) . .
O35 Ho4 O30 65.3(3) . .
O4 Ho4 O1W 140.6(3) . .
O66 Ho4 O1W 81.1(3) . .
O33 Ho4 O1W 100.3(3) . .
O19 Ho4 O1W 137.3(3) . .
O35 Ho4 O1W 105.4(3) . .
O30 Ho4 O1W 73.6(3) . .
O4 Ho4 O38 139.0(3) . .
O66 Ho4 O38 75.8(3) . .
O33 Ho4 O38 67.3(3) . .
O19 Ho4 O38 68.4(3) . .
O35 Ho4 O38 139.4(3) . .
O30 Ho4 O38 140.3(3) . .
O1W Ho4 O38 69.7(3) . .
O4 Ho4 Ho6 35.79(18) . .
O66 Ho4 Ho6 118.5(2) . .
O33 Ho4 Ho6 86.15(19) . .
O19 Ho4 Ho6 81.97(19) . .
O35 Ho4 Ho6 38.39(18) . .
O30 Ho4 Ho6 74.56(18) . .
O1W Ho4 Ho6 140.3(3) . .
O38 Ho4 Ho6 145.08(19) . .
O4 Ho4 Ho9 85.24(19) . .
O66 Ho4 Ho9 115.9(2) . .
O33 Ho4 Ho9 38.47(18) . .
O19 Ho4 Ho9 35.35(18) . .
O35 Ho4 Ho9 84.89(19) . .
O30 Ho4 Ho9 145.59(18) . .
O1W Ho4 Ho9 134.0(3) . .
O38 Ho4 Ho9 73.83(19) . .
Ho6 Ho4 Ho9 71.294(16) . .
O4 Ho4 Ho18 103.96(18) . .
O66 Ho4 Ho18 65.7(2) . .
O33 Ho4 Ho18 74.56(18) . .
O19 Ho4 Ho18 35.82(19) . .
O35 Ho4 Ho18 141.83(19) . .
O30 Ho4 Ho18 149.95(17) . .
O1W Ho4 Ho18 101.6(3) . .
O38 Ho4 Ho18 35.21(18) . .
Ho6 Ho4 Ho18 117.779(19) . .
Ho9 Ho4 Ho18 56.943(15) . .
O4 Ho4 Ho16 38.00(18) . .
O66 Ho4 Ho16 71.1(2) . .
O33 Ho4 Ho16 144.48(19) . .
O19 Ho4 Ho16 107.69(19) . .
O35 Ho4 Ho16 73.52(18) . .
O30 Ho4 Ho16 34.19(17) . .
O1W Ho4 Ho16 102.7(3) . .
O38 Ho4 Ho16 146.88(18) . .
Ho6 Ho4 Ho16 59.029(15) . .
Ho9 Ho4 Ho16 123.046(19) . .
Ho18 Ho4 Ho16 125.775(19) . .
O88 Ho5 O72 88.1(3) . .
O88 Ho5 O31 140.5(3) . .
O72 Ho5 O31 83.7(3) . .
O88 Ho5 O21 94.1(3) . .
O72 Ho5 O21 142.0(3) . .
O31 Ho5 O21 70.8(3) . .
O88 Ho5 O28 141.5(3) . .
O72 Ho5 O28 84.2(3) . .
O31 Ho5 O28 76.0(3) . .
O21 Ho5 O28 114.7(3) . .
O88 Ho5 O14 95.3(3) . .
O72 Ho5 O14 143.7(3) . .
O31 Ho5 O14 113.8(3) . .
O21 Ho5 O14 73.9(2) . .
O28 Ho5 O14 70.8(2) . .
O88 Ho5 O40 73.2(3) . .
O72 Ho5 O40 79.1(3) . .
O31 Ho5 O40 141.5(3) . .
O21 Ho5 O40 137.7(2) . .
O28 Ho5 O40 68.3(3) . .
O14 Ho5 O40 67.6(3) . .
O88 Ho5 O12 70.3(3) . .
O72 Ho5 O12 78.0(3) . .
O31 Ho5 O12 70.2(3) . .
O21 Ho5 O12 67.2(2) . .
O28 Ho5 O12 143.2(2) . .
O14 Ho5 O12 136.9(2) . .
O40 Ho5 O12 137.1(3) . .
O88 Ho5 Ho19 105.4(2) . .
O72 Ho5 Ho19 66.8(2) . .
O31 Ho5 Ho19 36.49(19) . .
O21 Ho5 Ho19 76.09(18) . .
O28 Ho5 Ho19 106.00(18) . .
O14 Ho5 Ho19 144.49(18) . .
O40 Ho5 Ho19 145.87(17) . .
O12 Ho5 Ho19 37.27(17) . .
O88 Ho5 Ho2 131.7(2) . .
O72 Ho5 Ho2 120.9(2) . .
O31 Ho5 Ho2 84.45(19) . .
O21 Ho5 Ho2 84.97(18) . .
O28 Ho5 Ho2 36.74(17) . .
O14 Ho5 Ho2 38.08(17) . .
O40 Ho5 Ho2 75.61(18) . .
O12 Ho5 Ho2 147.04(17) . .
Ho19 Ho5 Ho2 120.94(2) . .
O88 Ho5 Ho7 129.4(2) . .
O72 Ho5 Ho7 119.5(2) . .
O31 Ho5 Ho7 36.34(18) . .
O21 Ho5 Ho7 37.59(17) . .
O28 Ho5 Ho7 86.41(18) . .
O14 Ho5 Ho7 85.54(18) . .
O40 Ho5 Ho7 147.59(18) . .
O12 Ho5 Ho7 75.10(17) . .
Ho19 Ho5 Ho7 59.010(15) . .
Ho2 Ho5 Ho7 72.030(16) . .
O88 Ho5 Ho12 106.1(2) . .
O72 Ho5 Ho12 70.0(2) . .
O31 Ho5 Ho12 107.06(19) . .
O21 Ho5 Ho12 143.70(18) . .
O28 Ho5 Ho12 36.22(18) . .
O14 Ho5 Ho12 74.42(17) . .
O40 Ho5 Ho12 34.53(17) . .
O12 Ho5 Ho12 147.94(17) . .
Ho19 Ho5 Ho12 124.592(19) . .
Ho2 Ho5 Ho12 59.020(15) . .
Ho7 Ho5 Ho12 122.547(19) . .
O22 Ho6 O8 76.3(3) . .
O22 Ho6 O4 81.4(3) . .
O8 Ho6 O4 125.4(3) . .
O22 Ho6 O15 125.8(3) . .
O8 Ho6 O15 79.9(3) . .
O4 Ho6 O15 74.2(3) . .
O22 Ho6 O41 75.9(3) . .
O8 Ho6 O41 127.7(3) . .
O4 Ho6 O41 92.6(3) . .
O15 Ho6 O41 150.9(3) . .
O22 Ho6 O18 128.7(3) . .
O8 Ho6 O18 75.3(3) . .
O4 Ho6 O18 149.1(3) . .
O15 Ho6 O18 89.6(3) . .
O41 Ho6 O18 89.2(3) . .
O22 Ho6 O35 142.5(3) . .
O8 Ho6 O35 140.7(3) . .
O4 Ho6 O35 70.9(3) . .
O15 Ho6 O35 70.6(3) . .
O41 Ho6 O35 80.6(3) . .
O18 Ho6 O35 79.1(3) . .
O22 Ho6 O56 63.4(2) . .
O8 Ho6 O56 64.0(2) . .
O4 Ho6 O56 140.9(2) . .
O15 Ho6 O56 140.0(2) . .
O41 Ho6 O56 64.0(2) . .
O18 Ho6 O56 65.9(2) . .
O35 Ho6 O56 129.2(2) . .
O22 Ho6 Ho21 91.9(2) . .
O8 Ho6 Ho21 38.02(18) . .
O4 Ho6 Ho21 163.45(18) . .
O15 Ho6 Ho21 98.05(18) . .
O41 Ho6 Ho21 100.52(18) . .
O18 Ho6 Ho21 42.31(18) . .
O35 Ho6 Ho21 121.05(18) . .
O56 Ho6 Ho21 42.50(16) . .
O22 Ho6 Ho14 37.2(2) . 3_785
O8 Ho6 Ho14 91.36(18) . 3_785
O4 Ho6 Ho14 99.75(18) . 3_785
O15 Ho6 Ho14 162.88(17) . 3_785
O41 Ho6 Ho14 43.15(18) . 3_785
O18 Ho6 Ho14 102.46(18) . 3_785
O35 Ho6 Ho14 123.27(19) . 3_785
O56 Ho6 Ho14 41.63(16) . 3_785
Ho21 Ho6 Ho14 83.365(17) . 3_785
O22 Ho6 Ho22 38.3(2) . .
O8 Ho6 Ho22 38.07(18) . .
O4 Ho6 Ho22 107.76(18) . .
O15 Ho6 Ho22 106.77(18) . .
O41 Ho6 Ho22 101.97(18) . .
O18 Ho6 Ho22 101.95(18) . .
O35 Ho6 Ho22 177.20(19) . .
O56 Ho6 Ho22 53.40(16) . .
Ho21 Ho6 Ho22 59.779(16) . .
Ho14 Ho6 Ho22 59.168(16) 3_785 .
O22 Ho6 Ho16 99.0(2) . .
O8 Ho6 Ho16 95.92(19) . .
O4 Ho6 Ho16 39.83(19) . .
O15 Ho6 Ho16 36.71(17) . .
O41 Ho6 Ho16 131.55(18) . .
O18 Ho6 Ho16 125.69(19) . .
O35 Ho6 Ho16 75.58(18) . .
O56 Ho6 Ho16 155.13(16) . .
Ho21 Ho6 Ho16 127.92(2) . .
Ho14 Ho6 Ho16 131.600(19) 3_785 .
Ho22 Ho6 Ho16 101.783(18) . .
O17 Ho7 O23 75.7(3) . .
O17 Ho7 O36 122.7(3) . .
O23 Ho7 O36 79.7(3) . .
O17 Ho7 O31 79.4(3) . .
O23 Ho7 O31 123.3(3) . .
O36 Ho7 O31 72.5(3) . .
O17 Ho7 O48 130.3(3) . .
O23 Ho7 O48 77.1(3) . .
O36 Ho7 O48 91.7(3) . .
O31 Ho7 O48 149.6(3) . .
O17 Ho7 O42 76.6(3) . .
O23 Ho7 O42 130.6(3) . .
O36 Ho7 O42 149.3(3) . .
O31 Ho7 O42 90.2(3) . .
O48 Ho7 O42 91.1(3) . .
O17 Ho7 O21 141.1(3) . .
O23 Ho7 O21 141.9(3) . .
O36 Ho7 O21 71.0(3) . .
O31 Ho7 O21 70.5(3) . .
O48 Ho7 O21 79.9(2) . .
O42 Ho7 O21 79.4(3) . .
O17 Ho7 O56 64.0(2) . 3_785
O23 Ho7 O56 64.8(3) . 3_785
O36 Ho7 O56 141.4(3) . 3_785
O31 Ho7 O56 139.7(3) . 3_785
O48 Ho7 O56 67.0(2) . 3_785
O42 Ho7 O56 66.4(2) . 3_785
O21 Ho7 O56 130.7(2) . 3_785
O17 Ho7 Ho14 37.84(19) . .
O23 Ho7 Ho14 92.58(19) . .
O36 Ho7 Ho14 160.56(19) . .
O31 Ho7 Ho14 97.74(19) . .
O48 Ho7 Ho14 104.06(18) . .
O42 Ho7 Ho14 43.57(18) . .
O21 Ho7 Ho14 122.44(18) . .
O56 Ho7 Ho14 42.65(16) 3_785 .
O17 Ho7 Ho21 91.97(19) . 3_785
O23 Ho7 Ho21 38.36(18) . 3_785
O36 Ho7 Ho21 99.44(19) . 3_785
O31 Ho7 Ho21 161.65(19) . 3_785
O48 Ho7 Ho21 43.93(19) . 3_785
O42 Ho7 Ho21 103.65(18) . 3_785
O21 Ho7 Ho21 123.37(17) . 3_785
O56 Ho7 Ho21 42.84(17) 3_785 3_785
Ho14 Ho7 Ho21 84.663(18) . 3_785
O17 Ho7 Ho19 94.00(19) . .
O23 Ho7 Ho19 94.77(19) . .
O36 Ho7 Ho19 37.92(18) . .
O31 Ho7 Ho19 37.48(19) . .
O48 Ho7 Ho19 129.10(18) . .
O42 Ho7 Ho19 127.30(18) . .
O21 Ho7 Ho19 76.94(17) . .
O56 Ho7 Ho19 152.33(16) 3_785 .
Ho14 Ho7 Ho19 126.64(2) . .
Ho21 Ho7 Ho19 128.68(2) 3_785 .
O17 Ho7 Ho22 37.7(2) . 3_785
O23 Ho7 Ho22 38.23(19) . 3_785
O36 Ho7 Ho22 105.74(19) . 3_785
O31 Ho7 Ho22 105.53(19) . 3_785
O48 Ho7 Ho22 103.75(19) . 3_785
O42 Ho7 Ho22 103.21(18) . 3_785
O21 Ho7 Ho22 175.38(17) . 3_785
O56 Ho7 Ho22 53.87(16) 3_785 3_785
Ho14 Ho7 Ho22 59.807(16) . 3_785
Ho21 Ho7 Ho22 59.971(16) 3_785 3_785
Ho19 Ho7 Ho22 98.483(18) . 3_785
O5 Ho8 O32 121.8(3) . .
O5 Ho8 O29 75.2(3) . 3_785
O32 Ho8 O29 78.7(3) . 3_785
O5 Ho8 O48 130.8(3) . .
O32 Ho8 O48 90.0(3) . .
O29 Ho8 O48 76.0(3) 3_785 .
O5 Ho8 O37 77.5(3) . .
O32 Ho8 O37 151.0(3) . .
O29 Ho8 O37 129.7(3) 3_785 .
O48 Ho8 O37 91.7(3) . .
O5 Ho8 O10 78.3(3) . .
O32 Ho8 O10 71.3(3) . .
O29 Ho8 O10 119.7(3) 3_785 .
O48 Ho8 O10 150.9(3) . .
O37 Ho8 O10 94.5(3) . .
O5 Ho8 O6 141.1(3) . .
O32 Ho8 O6 70.1(3) . .
O29 Ho8 O6 141.4(3) 3_785 .
O48 Ho8 O6 81.8(3) . .
O37 Ho8 O6 81.6(3) . .
O10 Ho8 O6 71.1(3) . .
O5 Ho8 O49 64.4(3) . 3_785
O32 Ho8 O49 139.6(3) . 3_785
O29 Ho8 O49 64.0(3) 3_785 3_785
O48 Ho8 O49 67.3(2) . 3_785
O37 Ho8 O49 66.2(2) . 3_785
O10 Ho8 O49 140.6(2) . 3_785
O6 Ho8 O49 133.4(2) . 3_785
O5 Ho8 Ho20 38.1(2) . 3_785
O32 Ho8 Ho20 159.9(2) . 3_785
O29 Ho8 Ho20 91.5(2) 3_785 3_785
O48 Ho8 Ho20 104.74(18) . 3_785
O37 Ho8 Ho20 44.15(19) . 3_785
O10 Ho8 Ho20 99.41(18) . 3_785
O6 Ho8 Ho20 124.82(17) . 3_785
O49 Ho8 Ho20 42.54(15) 3_785 3_785
O5 Ho8 Ho21 91.8(2) . 3_785
O32 Ho8 Ho21 98.0(2) . 3_785
O29 Ho8 Ho21 37.9(2) 3_785 3_785
O48 Ho8 Ho21 43.62(19) . 3_785
O37 Ho8 Ho21 102.97(18) . 3_785
O10 Ho8 Ho21 157.55(19) . 3_785
O6 Ho8 Ho21 124.88(17) . 3_785
O49 Ho8 Ho21 42.40(16) 3_785 3_785
Ho20 Ho8 Ho21 84.046(17) 3_785 3_785
O5 Ho8 Ho24 95.4(2) . .
O32 Ho8 Ho24 34.73(19) . .
O29 Ho8 Ho24 91.6(2) 3_785 .
O48 Ho8 Ho24 124.50(18) . .
O37 Ho8 Ho24 132.55(18) . .
O10 Ho8 Ho24 38.80(18) . .
O6 Ho8 Ho24 75.49(18) . .
O49 Ho8 Ho24 150.91(17) 3_785 .
Ho20 Ho8 Ho24 129.86(2) 3_785 .
Ho21 Ho8 Ho24 124.27(2) 3_785 .
O5 Ho8 Ho23 37.1(2) . .
O32 Ho8 Ho23 104.5(2) . .
O29 Ho8 Ho23 38.25(19) 3_785 .
O48 Ho8 Ho23 103.78(19) . .
O37 Ho8 Ho23 103.19(19) . .
O10 Ho8 Ho23 102.40(19) . .
O6 Ho8 Ho23 172.44(18) . .
O49 Ho8 Ho23 54.09(17) 3_785 .
Ho20 Ho8 Ho23 59.216(16) 3_785 .
Ho21 Ho8 Ho23 60.221(16) 3_785 .
Ho24 Ho8 Ho23 97.035(19) . .
O24 Ho9 O19 74.4(3) . .
O24 Ho9 O13 77.7(3) . .
O19 Ho9 O13 122.7(3) . .
O24 Ho9 O9 122.0(3) . .
O19 Ho9 O9 77.3(3) . .
O13 Ho9 O9 76.9(3) . .
O24 Ho9 O37 91.3(3) . .
O19 Ho9 O37 150.9(3) . .
O13 Ho9 O37 76.9(3) . .
O9 Ho9 O37 131.0(3) . .
O24 Ho9 O41 150.4(3) . .
O19 Ho9 O41 89.3(3) . .
O13 Ho9 O41 131.5(3) . .
O9 Ho9 O41 76.3(3) . .
O37 Ho9 O41 91.5(3) . .
O24 Ho9 O33 70.2(3) . .
O19 Ho9 O33 70.2(3) . .
O13 Ho9 O33 140.4(3) . .
O9 Ho9 O33 140.4(3) . .
O37 Ho9 O33 81.1(3) . .
O41 Ho9 O33 81.2(3) . .
O24 Ho9 O54 138.8(3) . 3_785
O19 Ho9 O54 138.5(2) . 3_785
O13 Ho9 O54 63.6(2) . 3_785
O9 Ho9 O54 63.9(2) . 3_785
O37 Ho9 O54 67.5(2) . 3_785
O41 Ho9 O54 68.4(2) . 3_785
O33 Ho9 O54 134.7(2) . 3_785
O24 Ho9 Ho18 38.76(19) . .
O19 Ho9 Ho18 39.38(19) . .
O13 Ho9 Ho18 91.57(18) . .
O9 Ho9 Ho18 91.34(18) . .
O37 Ho9 Ho18 129.93(19) . .
O41 Ho9 Ho18 128.57(19) . .
O33 Ho9 Ho18 77.82(18) . .
O54 Ho9 Ho18 147.47(15) 3_785 .
O24 Ho9 Ho15 105.35(19) . 3_785
O19 Ho9 Ho15 106.27(19) . 3_785
O13 Ho9 Ho15 38.03(18) . 3_785
O9 Ho9 Ho15 39.41(19) . 3_785
O37 Ho9 Ho15 101.91(18) . 3_785
O41 Ho9 Ho15 102.82(18) . 3_785
O33 Ho9 Ho15 174.80(18) . 3_785
O54 Ho9 Ho15 50.44(15) 3_785 3_785
Ho18 Ho9 Ho15 97.034(18) . 3_785
O24 Ho9 Ho14 159.91(18) . 3_785
O19 Ho9 Ho14 96.49(19) . 3_785
O13 Ho9 Ho14 93.14(18) . 3_785
O9 Ho9 Ho14 37.88(18) . 3_785
O37 Ho9 Ho14 104.13(19) . 3_785
O41 Ho9 Ho14 43.74(18) . 3_785
O33 Ho9 Ho14 124.25(18) . 3_785
O54 Ho9 Ho14 43.28(16) 3_785 3_785
Ho18 Ho9 Ho14 125.28(2) . 3_785
Ho15 Ho9 Ho14 59.368(16) 3_785 3_785
O24 Ho9 Ho20 97.1(2) . 3_785
O19 Ho9 Ho20 160.78(19) . 3_785
O13 Ho9 Ho20 38.10(18) . 3_785
O9 Ho9 Ho20 93.61(19) . 3_785
O37 Ho9 Ho20 43.55(18) . 3_785
O41 Ho9 Ho20 105.14(19) . 3_785
O33 Ho9 Ho20 123.74(18) . 3_785
O54 Ho9 Ho20 43.11(16) 3_785 3_785
Ho18 Ho9 Ho20 125.58(2) . 3_785
Ho15 Ho9 Ho20 58.712(15) 3_785 3_785
Ho14 Ho9 Ho20 85.901(17) 3_785 3_785
O24 Ho10 O18W 142.0(2) . .
O24 Ho10 O53 88.4(3) . .
O18W Ho10 O53 94.1(2) . .
O24 Ho10 O10 75.7(3) . .
O18W Ho10 O10 142.2(2) . .
O53 Ho10 O10 84.4(3) . .
O24 Ho10 O6 112.3(3) . .
O18W Ho10 O6 88.3(2) . .
O53 Ho10 O6 141.9(3) . .
O10 Ho10 O6 71.3(3) . .
O24 Ho10 O33 69.8(3) . .
O18W Ho10 O33 87.0(2) . .
O53 Ho10 O33 143.8(3) . .
O10 Ho10 O33 115.8(3) . .
O6 Ho10 O33 74.2(2) . .
O24 Ho10 O38 67.5(3) . .
O18W Ho10 O38 75.9(2) . .
O53 Ho10 O38 78.4(3) . .
O10 Ho10 O38 139.5(3) . .
O6 Ho10 O38 138.4(3) . .
O33 Ho10 O38 66.8(3) . .
O24 Ho10 O47 143.8(3) . .
O18W Ho10 O47 73.0(2) . .
O53 Ho10 O47 77.4(3) . .
O10 Ho10 O47 69.9(3) . .
O6 Ho10 O47 67.0(3) . .
O33 Ho10 O47 136.4(3) . .
O38 Ho10 O47 138.7(3) . .
O24 Ho10 Ho8 83.00(19) . .
O18W Ho10 Ho8 125.9(2) . .
O53 Ho10 Ho8 121.4(2) . .
O10 Ho10 Ho8 37.33(18) . .
O6 Ho10 Ho8 38.27(18) . .
O33 Ho10 Ho8 85.32(18) . .
O38 Ho10 Ho8 144.57(19) . .
O47 Ho10 Ho8 76.66(19) . .
O24 Ho10 Ho9 34.73(19) . .
O18W Ho10 Ho9 124.8(2) . .
O53 Ho10 Ho9 122.8(2) . .
O10 Ho10 Ho9 85.77(18) . .
O6 Ho10 Ho9 85.02(17) . .
O33 Ho10 Ho9 38.59(18) . .
O38 Ho10 Ho9 73.75(18) . .
O47 Ho10 Ho9 147.31(19) . .
Ho8 Ho10 Ho9 70.817(16) . .
O24 Ho10 Ho18 35.21(19) . .
O18W Ho10 Ho18 110.7(2) . .
O53 Ho10 Ho18 71.7(2) . .
O10 Ho10 Ho18 104.57(18) . .
O6 Ho10 Ho18 141.85(18) . .
O33 Ho10 Ho18 74.16(17) . .
O38 Ho10 Ho18 35.14(18) . .
O47 Ho10 Ho18 149.05(18) . .
Ho8 Ho10 Ho18 118.199(19) . .
Ho9 Ho10 Ho18 56.878(15) . .
O24 Ho10 Ho24 108.39(19) . .
O18W Ho10 Ho24 108.1(2) . .
O53 Ho10 Ho24 70.1(2) . .
O10 Ho10 Ho24 36.35(18) . .
O6 Ho10 Ho24 73.06(18) . .
O33 Ho10 Ho24 143.31(18) . .
O38 Ho10 Ho24 148.41(19) . .
O47 Ho10 Ho24 35.47(19) . .
Ho8 Ho10 Ho24 58.562(15) . .
Ho9 Ho10 Ho24 121.80(2) . .
Ho18 Ho10 Ho24 126.45(2) . .
O32 Ho11 O12 139.1(3) . .
O32 Ho11 O21 111.8(3) . .
O12 Ho11 O21 69.6(2) . .
O32 Ho11 O6 69.4(3) . .
O12 Ho11 O6 142.2(3) . .
O21 Ho11 O6 76.5(2) . .
O32 Ho11 O36 73.1(3) . .
O12 Ho11 O36 69.1(3) . .
O21 Ho11 O36 70.7(3) . .
O6 Ho11 O36 114.9(3) . .
O32 Ho11 O79 78.2(3) . .
O12 Ho11 O79 83.3(3) . .
O21 Ho11 O79 148.3(3) . .
O6 Ho11 O79 133.7(3) . .
O36 Ho11 O79 84.7(3) . .
O32 Ho11 O57 142.9(3) . .
O12 Ho11 O57 75.9(3) . .
O21 Ho11 O57 89.5(3) . .
O6 Ho11 O57 87.8(3) . .
O36 Ho11 O57 143.9(3) . .
O79 Ho11 O57 99.8(3) . .
O32 Ho11 O47 70.5(3) . .
O12 Ho11 O47 135.2(3) . .
O21 Ho11 O47 141.5(3) . .
O6 Ho11 O47 68.5(3) . .
O36 Ho11 O47 138.9(3) . .
O79 Ho11 O47 70.0(3) . .
O57 Ho11 O47 74.1(3) . .
O32 Ho11 Ho24 36.21(19) . .
O12 Ho11 Ho24 141.04(18) . .
O21 Ho11 Ho24 144.81(18) . .
O6 Ho11 Ho24 76.70(18) . .
O36 Ho11 Ho24 100.97(19) . .
O79 Ho11 Ho24 57.9(2) . .
O57 Ho11 Ho24 111.8(2) . .
O47 Ho11 Ho24 38.2(2) . .
O32 Ho11 Ho7 82.32(19) . .
O12 Ho11 Ho7 76.67(18) . .
O21 Ho11 Ho7 37.80(18) . .
O6 Ho11 Ho7 86.79(18) . .
O36 Ho11 Ho7 36.57(19) . .
O79 Ho11 Ho7 121.2(2) . .
O57 Ho11 Ho7 126.6(2) . .
O47 Ho11 Ho7 148.07(19) . .
Ho24 Ho11 Ho7 118.39(2) . .
O32 Ho11 Ho8 35.32(19) . .
O12 Ho11 Ho8 147.60(18) . .
O21 Ho11 Ho8 85.00(17) . .
O6 Ho11 Ho8 37.85(18) . .
O36 Ho11 Ho8 84.07(19) . .
O79 Ho11 Ho8 112.7(2) . .
O57 Ho11 Ho8 125.1(2) . .
O47 Ho11 Ho8 77.17(19) . .
Ho24 Ho11 Ho8 59.893(16) . .
Ho7 Ho11 Ho8 70.944(15) . .
O32 Ho11 Ho19 104.07(19) . .
O12 Ho11 Ho19 35.20(18) . .
O21 Ho11 Ho19 74.83(17) . .
O6 Ho11 Ho19 145.35(18) . .
O36 Ho11 Ho19 35.97(19) . .
O79 Ho11 Ho19 73.5(2) . .
O57 Ho11 Ho19 110.8(2) . .
O47 Ho11 Ho19 143.44(19) . .
Ho24 Ho11 Ho19 118.96(2) . .
Ho7 Ho11 Ho19 58.585(15) . .
Ho8 Ho11 Ho19 119.997(19) . .
O40 Ho12 O52 146.6(3) . .
O40 Ho12 O62 92.3(3) . .
O52 Ho12 O62 92.7(3) . .
O40 Ho12 O20 72.9(3) . .
O52 Ho12 O20 77.4(3) . .
O62 Ho12 O20 71.8(3) . .
O40 Ho12 O28 71.0(3) . .
O52 Ho12 O28 85.2(3) . .
O62 Ho12 O28 142.2(3) . .
O20 Ho12 O28 70.9(2) . .
O40 Ho12 O17W 103.6(2) . .
O52 Ho12 O17W 90.9(2) . .
O62 Ho12 O17W 144.6(2) . .
O20 Ho12 O17W 143.0(2) . .
O28 Ho12 O17W 73.2(2) . .
O40 Ho12 O75 131.6(3) . .
O52 Ho12 O75 81.4(3) . .
O62 Ho12 O75 74.3(3) . .
O20 Ho12 O75 138.7(3) . .
O28 Ho12 O75 141.9(3) . .
O17W Ho12 O75 71.5(2) . .
O40 Ho12 O39 79.1(3) . .
O52 Ho12 O39 133.7(3) . .
O62 Ho12 O39 73.3(3) . .
O20 Ho12 O39 133.7(3) . .
O28 Ho12 O39 132.3(3) . .
O17W Ho12 O39 78.9(2) . .
O75 Ho12 O39 52.5(3) . .
O40 Ho12 C12 104.5(3) . .
O52 Ho12 C12 108.0(3) . .
O62 Ho12 C12 68.6(3) . .
O20 Ho12 C12 140.2(3) . .
O28 Ho12 C12 147.4(3) . .
O17W Ho12 C12 76.8(3) . .
O75 Ho12 C12 27.1(3) . .
O39 Ho12 C12 25.8(3) . .
O40 Ho12 Ho2 77.63(19) . .
O52 Ho12 Ho2 69.4(2) . .
O62 Ho12 Ho2 107.4(2) . .
O20 Ho12 Ho2 36.19(18) . .
O28 Ho12 Ho2 37.10(18) . .
O17W Ho12 Ho2 106.8(2) . .
O75 Ho12 Ho2 150.7(2) . .
O39 Ho12 Ho2 156.7(2) . .
C12 Ho12 Ho2 175.3(3) . .
O40 Ho12 Ho1 40.11(19) . .
O52 Ho12 Ho1 113.8(2) . .
O62 Ho12 Ho1 67.5(2) . .
O20 Ho12 Ho1 36.55(17) . .
O28 Ho12 Ho1 78.86(17) . .
O17W Ho12 Ho1 140.8(2) . .
O75 Ho12 Ho1 139.1(2) . .
O39 Ho12 Ho1 101.3(2) . .
C12 Ho12 Ho1 119.4(3) . .
Ho2 Ho12 Ho1 59.692(14) . .
O40 Ho12 Ho5 37.4(2) . .
O52 Ho12 Ho5 121.2(2) . .
O62 Ho12 Ho5 127.6(2) . .
O20 Ho12 Ho5 77.97(17) . .
O28 Ho12 Ho5 36.25(18) . .
O17W Ho12 Ho5 78.6(2) . .
O75 Ho12 Ho5 142.9(2) . .
O39 Ho12 Ho5 101.0(2) . .
C12 Ho12 Ho5 124.7(3) . .
Ho2 Ho12 Ho5 59.494(14) . .
Ho1 Ho12 Ho5 62.768(15) . .
O3 Ho13 O11 80.1(3) . .
O3 Ho13 O51 75.3(3) . .
O11 Ho13 O51 125.3(3) . .
O3 Ho13 O18 130.5(3) . .
O11 Ho13 O18 148.5(3) . .
O51 Ho13 O18 77.0(3) . .
O3 Ho13 O7 121.4(3) . .
O11 Ho13 O7 71.9(3) . .
O51 Ho13 O7 80.7(3) . .
O18 Ho13 O7 93.1(3) . .
O3 Ho13 O45 76.0(3) . .
O11 Ho13 O45 86.9(3) . .
O51 Ho13 O45 131.1(3) . .
O18 Ho13 O45 93.1(3) . .
O7 Ho13 O45 148.1(3) . .
O3 Ho13 O50 141.1(2) . .
O11 Ho13 O50 68.8(3) . .
O51 Ho13 O50 142.3(2) . .
O18 Ho13 O50 80.1(2) . .
O7 Ho13 O50 71.0(3) . .
O45 Ho13 O50 79.4(2) . .
O3 Ho13 O49 64.8(3) . .
O11 Ho13 O49 139.9(2) . .
O51 Ho13 O49 65.1(3) . .
O18 Ho13 O49 66.5(2) . .
O7 Ho13 O49 142.9(2) . .
O45 Ho13 O49 67.1(2) . .
O50 Ho13 O49 130.1(2) . .
O3 Ho13 Ho21 92.67(19) . .
O11 Ho13 Ho21 164.34(19) . .
O51 Ho13 Ho21 39.00(19) . .
O18 Ho13 Ho21 43.06(19) . .
O7 Ho13 Ho21 100.84(17) . .
O45 Ho13 Ho21 104.96(18) . .
O50 Ho13 Ho21 122.82(17) . .
O49 Ho13 Ho21 43.00(16) . .
O3 Ho13 Ho20 37.87(19) . .
O11 Ho13 Ho20 97.30(18) . .
O51 Ho13 Ho20 92.08(18) . .
O18 Ho13 Ho20 104.32(19) . .
O7 Ho13 Ho20 159.17(18) . .
O45 Ho13 Ho20 43.61(18) . .
O50 Ho13 Ho20 122.69(17) . .
O49 Ho13 Ho20 42.86(16) . .
Ho21 Ho13 Ho20 84.903(17) . .
O3 Ho13 Ho17 91.36(19) . .
O11 Ho13 Ho17 36.46(19) . .
O51 Ho13 Ho17 96.08(19) . .
O18 Ho13 Ho17 131.91(19) . .
O7 Ho13 Ho17 39.27(17) . .
O45 Ho13 Ho17 123.27(18) . .
O50 Ho13 Ho17 77.53(18) . .
O49 Ho13 Ho17 152.09(17) . .
Ho21 Ho13 Ho17 131.05(2) . .
Ho20 Ho13 Ho17 123.604(19) . .
O3 Ho13 Ho3 155.04(19) . .
O11 Ho13 Ho3 78.68(18) . .
O51 Ho13 Ho3 106.99(18) . .
O18 Ho13 Ho3 72.93(19) . .
O7 Ho13 Ho3 38.26(18) . .
O45 Ho13 Ho3 115.57(18) . .
O50 Ho13 Ho3 36.76(17) . .
O49 Ho13 Ho3 139.41(16) . .
Ho21 Ho13 Ho3 104.535(18) . .
Ho20 Ho13 Ho3 159.19(2) . .
Ho17 Ho13 Ho3 63.720(15) . .
O17 Ho14 O9 144.1(3) . 3_785
O17 Ho14 O22 78.5(3) . 3_785
O9 Ho14 O22 89.7(3) 3_785 3_785
O17 Ho14 O2 92.6(3) . .
O9 Ho14 O2 77.4(3) 3_785 .
O22 Ho14 O2 144.5(3) 3_785 .
O17 Ho14 O56 67.9(3) . 3_785
O9 Ho14 O56 138.6(3) 3_785 3_785
O22 Ho14 O56 68.9(3) 3_785 3_785
O2 Ho14 O56 139.2(3) . 3_785
O17 Ho14 O42 73.4(3) . .
O9 Ho14 O42 132.7(3) 3_785 .
O22 Ho14 O42 134.9(3) 3_785 .
O2 Ho14 O42 72.1(2) . .
O56 Ho14 O42 68.1(2) 3_785 .
O17 Ho14 O54 140.0(3) . .
O9 Ho14 O54 67.0(3) 3_785 .
O22 Ho14 O54 137.8(3) 3_785 .
O2 Ho14 O54 66.5(2) . .
O56 Ho14 O54 105.3(2) 3_785 .
O42 Ho14 O54 68.0(2) . .
O17 Ho14 O41 132.1(3) . 3_785
O9 Ho14 O41 72.7(2) 3_785 3_785
O22 Ho14 O41 71.2(3) 3_785 3_785
O2 Ho14 O41 132.8(2) . 3_785
O56 Ho14 O41 67.0(2) 3_785 3_785
O42 Ho14 O41 103.3(2) . 3_785
O54 Ho14 O41 68.6(2) . 3_785
O17 Ho14 O80 73.2(3) . 3_785
O9 Ho14 O80 70.9(3) 3_785 3_785
O22 Ho14 O80 70.2(3) 3_785 3_785
O2 Ho14 O80 74.3(3) . 3_785
O56 Ho14 O80 127.7(3) 3_785 3_785
O42 Ho14 O80 130.6(3) . 3_785
O54 Ho14 O80 127.0(3) . 3_785
O41 Ho14 O80 126.0(3) 3_785 3_785
O17 Ho14 Ho15 128.36(19) . .
O9 Ho14 Ho15 39.91(19) 3_785 .
O22 Ho14 Ho15 126.67(19) 3_785 .
O2 Ho14 Ho15 39.02(18) . .
O56 Ho14 Ho15 156.56(18) 3_785 .
O42 Ho14 Ho15 98.46(17) . .
O54 Ho14 Ho15 51.28(17) . .
O41 Ho14 Ho15 99.54(17) 3_785 .
O80 Ho14 Ho15 75.76(19) 3_785 .
O17 Ho14 Ho7 37.52(18) . .
O9 Ho14 Ho7 171.63(19) 3_785 .
O22 Ho14 Ho7 98.4(2) 3_785 .
O2 Ho14 Ho7 94.61(18) . .
O56 Ho14 Ho7 47.96(18) 3_785 .
O42 Ho14 Ho7 40.40(17) . .
O54 Ho14 Ho7 107.59(17) . .
O41 Ho14 Ho7 111.90(17) 3_785 .
O80 Ho14 Ho7 109.79(19) 3_785 .
Ho15 Ho14 Ho7 131.75(2) . .
O17 Ho14 Ho9 170.50(19) . 3_785
O9 Ho14 Ho9 38.00(18) 3_785 3_785
O22 Ho14 Ho9 92.71(19) 3_785 3_785
O2 Ho14 Ho9 96.66(18) . 3_785
O56 Ho14 Ho9 105.70(18) 3_785 3_785
O42 Ho14 Ho9 111.37(17) . 3_785
O54 Ho14 Ho9 47.22(17) . 3_785
O41 Ho14 Ho9 39.71(17) 3_785 3_785
O80 Ho14 Ho9 107.49(19) 3_785 3_785
Ho15 Ho14 Ho9 60.089(16) . 3_785
Ho7 Ho14 Ho9 142.70(2) . 3_785
O63 Ho15 O58 84.5(3) . .
O63 Ho15 O15W 79.1(2) . .
O58 Ho15 O15W 77.1(2) . .
O63 Ho15 O13 133.7(3) . 3_785
O58 Ho15 O13 77.6(3) . 3_785
O15W Ho15 O13 135.4(2) . 3_785
O63 Ho15 O2 86.8(3) . .
O58 Ho15 O2 158.1(3) . .
O15W Ho15 O2 81.5(2) . .
O13 Ho15 O2 122.1(2) 3_785 .
O63 Ho15 O1 75.1(3) . .
O58 Ho15 O1 120.6(3) . .
O15W Ho15 O1 146.5(2) . .
O13 Ho15 O1 78.1(3) 3_785 .
O2 Ho15 O1 76.1(3) . .
O63 Ho15 O9 150.0(3) . 3_785
O58 Ho15 O9 101.7(3) . 3_785
O15W Ho15 O9 74.0(2) . 3_785
O13 Ho15 O9 76.0(3) 3_785 3_785
O2 Ho15 O9 76.6(3) . 3_785
O1 Ho15 O9 123.2(3) . 3_785
O63 Ho15 O54 130.8(3) . .
O58 Ho15 O54 137.5(3) . .
O15W Ho15 O54 125.9(2) . .
O13 Ho15 O54 61.1(2) 3_785 .
O2 Ho15 O54 61.1(2) . .
O1 Ho15 O54 62.2(2) . .
O9 Ho15 O54 61.0(2) 3_785 .
O63 Ho15 Ho20 111.2(2) . .
O58 Ho15 Ho20 107.5(2) . .
O15W Ho15 Ho20 168.8(2) . .
O13 Ho15 Ho20 39.72(18) 3_785 .
O2 Ho15 Ho20 94.36(17) . .
O1 Ho15 Ho20 39.83(18) . .
O9 Ho15 Ho20 94.96(17) 3_785 .
O54 Ho15 Ho20 44.04(15) . .
O63 Ho15 Ho2 82.8(2) . .
O58 Ho15 Ho2 158.1(2) . .
O15W Ho15 Ho2 117.6(2) . .
O13 Ho15 Ho2 98.64(18) 3_785 .
O2 Ho15 Ho2 38.05(17) . .
O1 Ho15 Ho2 38.44(19) . .
O9 Ho15 Ho2 98.16(18) 3_785 .
O54 Ho15 Ho2 48.61(15) . .
Ho20 Ho15 Ho2 61.375(15) . .
O63 Ho15 Ho14 124.9(2) . .
O58 Ho15 Ho14 139.9(2) . .
O15W Ho15 Ho14 82.5(2) . .
O13 Ho15 Ho14 94.23(18) 3_785 .
O2 Ho15 Ho14 39.09(18) . .
O1 Ho15 Ho14 95.07(19) . .
O9 Ho15 Ho14 38.95(18) 3_785 .
O54 Ho15 Ho14 43.72(15) . .
Ho20 Ho15 Ho14 87.753(18) . .
Ho2 Ho15 Ho14 61.325(16) . .
O63 Ho15 Ho9 171.3(2) . 3_785
O58 Ho15 Ho9 94.3(2) . 3_785
O15W Ho15 Ho9 109.1(2) . 3_785
O13 Ho15 Ho9 38.00(19) 3_785 3_785
O2 Ho15 Ho9 97.17(17) . 3_785
O1 Ho15 Ho9 98.35(18) . 3_785
O9 Ho15 Ho9 38.59(18) 3_785 3_785
O54 Ho15 Ho9 46.98(15) . 3_785
Ho20 Ho15 Ho9 60.911(15) . 3_785
Ho2 Ho15 Ho9 95.593(18) . 3_785
Ho14 Ho15 Ho9 60.543(15) . 3_785
O103 Ho16 O74 92.1(3) . .
O103 Ho16 O30 87.6(3) . .
O74 Ho16 O30 138.8(3) . .
O103 Ho16 O15 144.8(3) . .
O74 Ho16 O15 84.3(3) . .
O30 Ho16 O15 73.1(3) . .
O103 Ho16 O10W 139.0(2) . .
O74 Ho16 O10W 79.0(2) . .
O30 Ho16 O10W 124.9(2) . .
O15 Ho16 O10W 74.6(2) . .
O103 Ho16 O46 96.6(3) . .
O74 Ho16 O46 149.2(3) . .
O30 Ho16 O46 71.3(3) . .
O15 Ho16 O46 104.2(3) . .
O10W Ho16 O46 75.1(2) . .
O103 Ho16 O4 74.5(3) . .
O74 Ho16 O4 71.1(3) . .
O30 Ho16 O4 69.1(3) . .
O15 Ho16 O4 71.2(2) . .
O10W Ho16 O4 136.2(2) . .
O46 Ho16 O4 139.6(3) . .
O103 Ho16 N20 69.3(2) . .
O74 Ho16 N20 83.1(2) . .
O30 Ho16 N20 134.1(2) . .
O15 Ho16 N20 144.0(2) . .
O10W Ho16 N20 70.0(3) . .
O46 Ho16 N20 72.7(2) . .
O4 Ho16 N20 134.3(2) . .
O103 Ho16 Ho3 127.1(2) . .
O74 Ho16 Ho3 121.7(2) . .
O30 Ho16 Ho3 39.77(18) . .
O15 Ho16 Ho3 38.18(18) . .
O10W Ho16 Ho3 90.1(2) . .
O46 Ho16 Ho3 74.9(2) . .
O4 Ho16 Ho3 79.64(16) . .
N20 Ho16 Ho3 145.4(2) . .
O103 Ho16 Ho6 111.1(2) . .
O74 Ho16 Ho6 65.6(2) . .
O30 Ho16 Ho6 76.05(19) . .
O15 Ho16 Ho6 36.47(18) . .
O10W Ho16 Ho6 101.5(2) . .
O46 Ho16 Ho6 135.7(2) . .
O4 Ho16 Ho6 36.91(17) . .
N20 Ho16 Ho6 148.7(2) . .
Ho3 Ho16 Ho6 60.887(14) . .
O103 Ho16 Ho4 68.4(2) . .
O74 Ho16 Ho4 106.5(2) . .
O30 Ho16 Ho4 36.38(19) . .
O15 Ho16 Ho4 79.10(18) . .
O10W Ho16 Ho4 152.5(2) . .
O46 Ho16 Ho4 104.1(2) . .
O4 Ho16 Ho4 35.71(17) . .
N20 Ho16 Ho4 136.8(2) . .
Ho3 Ho16 Ho4 63.770(15) . .
Ho6 Ho16 Ho4 59.379(15) . .
O84 Ho17 O16 151.2(3) 3_785 .
O84 Ho17 O11 90.6(3) 3_785 .
O16 Ho17 O11 71.7(3) . .
O84 Ho17 O65 78.6(3) 3_785 .
O16 Ho17 O65 115.3(3) . .
O11 Ho17 O65 72.2(3) . .
O84 Ho17 O16W 88.3(2) 3_785 .
O16 Ho17 O16W 92.7(2) . .
O11 Ho17 O16W 143.2(2) . .
O65 Ho17 O16W 142.9(2) . .
O84 Ho17 O7 83.4(3) 3_785 .
O16 Ho17 O7 69.5(3) . .
O11 Ho17 O7 70.4(2) . .
O65 Ho17 O7 137.9(3) . .
O16W Ho17 O7 73.0(2) . .
O84 Ho17 O100 132.9(3) 3_785 2_754
O16 Ho17 O100 75.4(3) . 2_754
O11 Ho17 O100 124.4(3) . 2_754
O65 Ho17 O100 83.6(3) . 2_754
O16W Ho17 O100 80.5(2) . 2_754
O7 Ho17 O100 134.2(3) . 2_754
O84 Ho17 O101 79.8(3) 3_785 2_754
O16 Ho17 O101 127.7(3) . 2_754
O11 Ho17 O101 143.7(3) . 2_754
O65 Ho17 O101 71.7(3) . 2_754
O16W Ho17 O101 72.0(2) . 2_754
O7 Ho17 O101 141.4(3) . 2_754
O100 Ho17 O101 53.2(3) 2_754 2_754
O84 Ho17 C120 106.0(3) 3_785 2_754
O16 Ho17 C120 102.2(3) . 2_754
O11 Ho17 C120 138.1(3) . 2_754
O65 Ho17 C120 74.0(3) . 2_754
O16W Ho17 C120 76.7(3) . 2_754
O7 Ho17 C120 148.0(3) . 2_754
O100 Ho17 C120 26.9(3) 2_754 2_754
O101 Ho17 C120 26.5(3) 2_754 2_754
O84 Ho17 Ho13 74.2(2) 3_785 .
O16 Ho17 Ho13 78.4(2) . .
O11 Ho17 Ho13 36.06(18) . .
O65 Ho17 Ho13 100.2(2) . .
O16W Ho17 Ho13 109.4(2) . .
O7 Ho17 Ho13 37.99(17) . .
O100 Ho17 Ho13 152.4(2) 2_754 .
O101 Ho17 Ho13 153.9(2) 2_754 .
C120 Ho17 Ho13 173.8(3) 2_754 .
O84 Ho17 Ho1 126.6(2) 3_785 .
O16 Ho17 Ho1 40.15(19) . .
O11 Ho17 Ho1 35.95(18) . .
O65 Ho17 Ho1 82.2(2) . .
O16W Ho17 Ho1 131.7(2) . .
O7 Ho17 Ho1 78.71(17) . .
O100 Ho17 Ho1 92.9(2) 2_754 .
O101 Ho17 Ho1 138.3(2) 2_754 .
C120 Ho17 Ho1 115.6(3) 2_754 .
Ho13 Ho17 Ho1 60.932(15) . .
O84 Ho17 Ho3 118.1(2) 3_785 .
O16 Ho17 Ho3 36.12(18) . .
O11 Ho17 Ho3 74.11(18) . .
O65 Ho17 Ho3 142.4(2) . .
O16W Ho17 Ho3 74.1(2) . .
O7 Ho17 Ho3 34.73(18) . .
O100 Ho17 Ho3 102.5(2) 2_754 .
O101 Ho17 Ho3 140.9(2) 2_754 .
C120 Ho17 Ho3 125.3(3) 2_754 .
Ho13 Ho17 Ho3 58.368(14) . .
Ho1 Ho17 Ho3 60.649(15) . .
O38 Ho18 O93 111.8(3) . .
O38 Ho18 O77 74.9(3) . .
O93 Ho18 O77 84.5(4) . .
O38 Ho18 O24 70.9(3) . .
O93 Ho18 O24 74.5(3) . .
O77 Ho18 O24 128.8(3) . .
O38 Ho18 O81 118.6(3) . .
O93 Ho18 O81 124.9(3) . .
O77 Ho18 O81 88.1(4) . .
O24 Ho18 O81 141.9(3) . .
O38 Ho18 O19 71.7(3) . .
O93 Ho18 O19 143.6(3) . .
O77 Ho18 O19 129.1(3) . .
O24 Ho18 O19 72.8(3) . .
O81 Ho18 O19 75.9(3) . .
O38 Ho18 O85 146.7(3) . 3_785
O93 Ho18 O85 75.8(3) . 3_785
O77 Ho18 O85 138.3(4) . 3_785
O24 Ho18 O85 81.0(3) . 3_785
O81 Ho18 O85 74.4(3) . 3_785
O19 Ho18 O85 83.5(3) . 3_785
O38 Ho18 Ho9 79.1(2) . .
O93 Ho18 Ho9 105.2(2) . .
O77 Ho18 Ho9 153.9(3) . .
O24 Ho18 Ho9 38.00(19) . .
O81 Ho18 Ho9 104.7(2) . .
O19 Ho18 Ho9 38.51(19) . .
O85 Ho18 Ho9 67.8(2) 3_785 .
O38 Ho18 Ho4 38.5(2) . .
O93 Ho18 Ho4 146.1(2) . .
O77 Ho18 Ho4 97.3(3) . .
O24 Ho18 Ho4 78.31(19) . .
O81 Ho18 Ho4 89.0(2) . .
O19 Ho18 Ho4 35.96(19) . .
O85 Ho18 Ho4 119.4(2) 3_785 .
Ho9 Ho18 Ho4 61.084(15) . .
O38 Ho18 Ho10 38.3(2) . .
O93 Ho18 Ho10 83.5(2) . .
O77 Ho18 Ho10 96.9(3) . .
O24 Ho18 Ho10 35.58(19) . .
O81 Ho18 Ho10 151.6(2) . .
O19 Ho18 Ho10 79.34(18) . .
O85 Ho18 Ho10 116.5(2) 3_785 .
Ho9 Ho18 Ho10 61.210(15) . .
Ho4 Ho18 Ho10 62.684(15) . .
O87 Ho19 O69 98.6(4) . .
O87 Ho19 O94 90.1(4) . .
O69 Ho19 O94 142.2(3) . .
O87 Ho19 O12 82.6(3) . .
O69 Ho19 O12 72.9(3) . .
O94 Ho19 O12 144.9(3) . .
O87 Ho19 O31 146.7(3) . .
O69 Ho19 O31 96.1(3) . .
O94 Ho19 O31 96.3(3) . .
O12 Ho19 O31 73.5(3) . .
O87 Ho19 O36 78.2(3) . .
O69 Ho19 O36 142.7(3) . .
O94 Ho19 O36 75.0(3) . .
O12 Ho19 O36 69.8(3) . .
O31 Ho19 O36 72.1(3) . .
O87 Ho19 O82 135.0(4) . .
O69 Ho19 O82 72.3(4) . .
O94 Ho19 O82 75.6(4) . .
O12 Ho19 O82 131.7(3) . .
O31 Ho19 O82 78.1(3) . .
O36 Ho19 O82 135.0(3) . .
O87 Ho19 O5W 62.1(3) . .
O69 Ho19 O5W 70.5(3) . .
O94 Ho19 O5W 81.8(3) . .
O12 Ho19 O5W 123.1(3) . .
O31 Ho19 O5W 151.1(3) . .
O36 Ho19 O5W 133.6(3) . .
O82 Ho19 O5W 73.5(3) . .
O87 Ho19 Ho7 115.6(3) . .
O69 Ho19 Ho7 131.3(2) . .
O94 Ho19 Ho7 74.4(3) . .
O12 Ho19 Ho7 78.03(18) . .
O31 Ho19 Ho7 37.47(19) . .
O36 Ho19 Ho7 37.43(19) . .
O82 Ho19 Ho7 101.5(3) . .
O5W Ho19 Ho7 156.1(3) . .
O87 Ho19 Ho5 122.9(3) . .
O69 Ho19 Ho5 72.0(2) . .
O94 Ho19 Ho5 131.9(3) . .
O12 Ho19 Ho5 40.46(18) . .
O31 Ho19 Ho5 36.72(19) . .
O36 Ho19 Ho5 78.83(19) . .
O82 Ho19 Ho5 96.7(3) . .
O5W Ho19 Ho5 142.4(3) . .
Ho7 Ho19 Ho5 60.596(15) . .
O87 Ho19 Ho11 69.0(3) . .
O69 Ho19 Ho11 107.5(2) . .
O94 Ho19 Ho11 109.9(3) . .
O12 Ho19 Ho11 35.67(18) . .
O31 Ho19 Ho11 78.15(18) . .
O36 Ho19 Ho11 36.31(19) . .
O82 Ho19 Ho11 156.1(3) . .
O5W Ho19 Ho11 129.7(3) . .
Ho7 Ho19 Ho11 59.877(15) . .
Ho5 Ho19 Ho11 61.786(15) . .
O3 Ho20 O5 78.7(3) . 3_785
O3 Ho20 O1 89.7(3) . .
O5 Ho20 O1 142.1(3) 3_785 .
O3 Ho20 O13 141.9(3) . 3_785
O5 Ho20 O13 89.1(3) 3_785 3_785
O1 Ho20 O13 78.0(3) . 3_785
O3 Ho20 O49 68.6(3) . .
O5 Ho20 O49 69.2(3) 3_785 .
O1 Ho20 O49 139.0(3) . .
O13 Ho20 O49 139.6(3) 3_785 .
O3 Ho20 O45 73.9(3) . .
O5 Ho20 O45 136.2(3) 3_785 .
O1 Ho20 O45 71.6(2) . .
O13 Ho20 O45 132.7(2) 3_785 .
O49 Ho20 O45 69.2(2) . .
O3 Ho20 O55 71.9(3) . .
O5 Ho20 O55 71.6(3) 3_785 .
O1 Ho20 O55 70.5(3) . .
O13 Ho20 O55 70.0(3) 3_785 .
O49 Ho20 O55 128.4(3) . .
O45 Ho20 O55 128.2(3) . .
O3 Ho20 O54 141.0(3) . .
O5 Ho20 O54 138.0(3) 3_785 .
O1 Ho20 O54 68.0(3) . .
O13 Ho20 O54 66.4(2) 3_785 .
O49 Ho20 O54 107.3(3) . .
O45 Ho20 O54 68.9(2) . .
O55 Ho20 O54 124.3(3) . .
O3 Ho20 O37 134.4(2) . 3_785
O5 Ho20 O37 72.8(3) 3_785 3_785
O1 Ho20 O37 133.8(3) . 3_785
O13 Ho20 O37 72.9(2) 3_785 3_785
O49 Ho20 O37 68.3(2) . 3_785
O45 Ho20 O37 103.6(2) . 3_785
O55 Ho20 O37 128.0(3) . 3_785
O54 Ho20 O37 67.7(2) . 3_785
O3 Ho20 Ho15 125.92(18) . .
O5 Ho20 Ho15 124.90(19) 3_785 .
O1 Ho20 Ho15 40.11(19) . .
O13 Ho20 Ho15 39.36(18) 3_785 .
O49 Ho20 Ho15 159.17(19) . .
O45 Ho20 Ho15 98.91(16) . .
O55 Ho20 Ho15 72.4(2) . .
O54 Ho20 Ho15 51.87(16) . .
O37 Ho20 Ho15 99.61(17) 3_785 .
O3 Ho20 Ho13 37.82(19) . .
O5 Ho20 Ho13 98.2(2) 3_785 .
O1 Ho20 Ho13 93.81(19) . .
O13 Ho20 Ho13 171.74(18) 3_785 .
O49 Ho20 Ho13 47.79(18) . .
O45 Ho20 Ho13 41.44(17) . .
O55 Ho20 Ho13 108.7(2) . .
O54 Ho20 Ho13 109.53(17) . .
O37 Ho20 Ho13 112.82(17) 3_785 .
Ho15 Ho20 Ho13 132.40(2) . .
O3 Ho20 Ho8 98.48(18) . 3_785
O5 Ho20 Ho8 37.3(2) 3_785 3_785
O1 Ho20 Ho8 170.69(19) . 3_785
O13 Ho20 Ho8 92.74(18) 3_785 3_785
O49 Ho20 Ho8 49.41(18) . 3_785
O45 Ho20 Ho8 114.87(16) . 3_785
O55 Ho20 Ho8 107.7(2) . 3_785
O54 Ho20 Ho8 107.33(17) . 3_785
O37 Ho20 Ho8 39.93(17) 3_785 3_785
Ho15 Ho20 Ho8 130.60(2) . 3_785
Ho13 Ho20 Ho8 95.390(18) . 3_785
O29 Ho21 O23 88.4(3) . 3_785
O29 Ho21 O51 77.0(3) . .
O23 Ho21 O51 138.9(3) 3_785 .
O29 Ho21 O8 140.8(3) . .
O23 Ho21 O8 77.8(3) 3_785 .
O51 Ho21 O8 89.7(3) . .
O29 Ho21 O49 69.4(3) . .
O23 Ho21 O49 140.6(3) 3_785 .
O51 Ho21 O49 68.8(3) . .
O8 Ho21 O49 139.2(3) . .
O29 Ho21 O56 138.0(3) . .
O23 Ho21 O56 68.4(3) 3_785 .
O51 Ho21 O56 142.7(3) . .
O8 Ho21 O56 69.6(3) . .
O49 Ho21 O56 106.7(3) . .
O29 Ho21 O18 134.9(3) . .
O23 Ho21 O18 135.4(3) 3_785 .
O51 Ho21 O18 74.2(3) . .
O8 Ho21 O18 72.9(2) . .
O49 Ho21 O18 68.1(2) . .
O56 Ho21 O18 70.2(2) . .
O29 Ho21 O48 72.1(3) . 3_785
O23 Ho21 O48 73.1(3) 3_785 3_785
O51 Ho21 O48 134.4(2) . 3_785
O8 Ho21 O48 134.8(2) . 3_785
O49 Ho21 O48 69.3(2) . 3_785
O56 Ho21 O48 67.9(2) . 3_785
O18 Ho21 O48 105.7(2) . 3_785
O29 Ho21 O104 71.4(3) . .
O23 Ho21 O104 65.9(3) 3_785 .
O51 Ho21 O104 73.0(3) . .
O8 Ho21 O104 69.5(3) . .
O49 Ho21 O104 129.9(3) . .
O56 Ho21 O104 123.3(3) . .
O18 Ho21 O104 129.4(4) . .
O48 Ho21 O104 124.8(4) 3_785 .
O29 Ho21 Ho13 98.0(2) . .
O23 Ho21 Ho13 171.33(19) 3_785 .
O51 Ho21 Ho13 38.81(18) . .
O8 Ho21 Ho13 93.61(18) . .
O49 Ho21 Ho13 47.96(18) . .
O56 Ho21 Ho13 109.60(18) . .
O18 Ho21 Ho13 40.19(17) . .
O48 Ho21 Ho13 114.43(16) 3_785 .
O104 Ho21 Ho13 110.5(3) . .
O29 Ho21 Ho7 92.4(2) . 3_785
O23 Ho21 Ho7 37.97(19) 3_785 3_785
O51 Ho21 Ho7 169.33(19) . 3_785
O8 Ho21 Ho7 98.11(18) . 3_785
O49 Ho21 Ho7 108.62(19) . 3_785
O56 Ho21 Ho7 47.79(18) . 3_785
O18 Ho21 Ho7 114.96(18) . 3_785
O48 Ho21 Ho7 39.98(16) 3_785 3_785
O104 Ho21 Ho7 102.9(3) . 3_785
Ho13 Ho21 Ho7 146.55(2) . 3_785
O29 Ho21 Ho8 38.0(2) . 3_785
O23 Ho21 Ho8 93.27(19) 3_785 3_785
O51 Ho21 Ho8 97.68(18) . 3_785
O8 Ho21 Ho8 170.99(18) . 3_785
O49 Ho21 Ho8 49.22(18) . 3_785
O56 Ho21 Ho8 106.54(18) . 3_785
O18 Ho21 Ho8 113.98(17) . 3_785
O48 Ho21 Ho8 39.27(16) 3_785 3_785
O104 Ho21 Ho8 107.7(3) . 3_785
Ho13 Ho21 Ho8 95.371(18) . 3_785
Ho7 Ho21 Ho8 73.895(17) 3_785 3_785
O64 Ho22 O102 106.1(3) . 3_785
O64 Ho22 O98 72.6(3) . .
O102 Ho22 O98 74.7(4) 3_785 .
O64 Ho22 O17 145.5(3) . 3_785
O102 Ho22 O17 77.9(3) 3_785 3_785
O98 Ho22 O17 139.0(3) . 3_785
O64 Ho22 O8 80.3(3) . .
O102 Ho22 O8 146.6(3) 3_785 .
O98 Ho22 O8 76.3(3) . .
O17 Ho22 O8 115.6(2) 3_785 .
O64 Ho22 O23 142.2(3) . 3_785
O102 Ho22 O23 81.6(3) 3_785 3_785
O98 Ho22 O23 74.2(3) . 3_785
O17 Ho22 O23 72.0(3) 3_785 3_785
O8 Ho22 O23 74.9(2) . 3_785
O64 Ho22 O59 73.6(3) . .
O102 Ho22 O59 73.8(3) 3_785 .
O98 Ho22 O59 124.1(3) . .
O17 Ho22 O59 74.9(3) 3_785 .
O8 Ho22 O59 137.9(3) . .
O23 Ho22 O59 142.1(3) 3_785 .
O64 Ho22 O22 82.0(3) . .
O102 Ho22 O22 141.0(3) 3_785 .
O98 Ho22 O22 141.9(3) . .
O17 Ho22 O22 75.3(3) 3_785 .
O8 Ho22 O22 71.8(3) . .
O23 Ho22 O22 115.6(3) 3_785 .
O59 Ho22 O22 72.2(3) . .
O64 Ho22 Ho14 118.6(2) . 3_785
O102 Ho22 Ho14 113.3(3) 3_785 3_785
O98 Ho22 Ho14 161.2(2) . 3_785
O17 Ho22 Ho14 37.51(18) 3_785 3_785
O8 Ho22 Ho14 90.27(18) . 3_785
O23 Ho22 Ho14 89.77(19) 3_785 3_785
O59 Ho22 Ho14 74.6(2) . 3_785
O22 Ho22 Ho14 38.47(19) . 3_785
O64 Ho22 Ho21 116.5(2) . .
O102 Ho22 Ho21 118.5(2) 3_785 .
O98 Ho22 Ho21 78.1(2) . .
O17 Ho22 Ho21 89.03(17) 3_785 .
O8 Ho22 Ho21 38.00(17) . .
O23 Ho22 Ho21 37.91(18) 3_785 .
O59 Ho22 Ho21 157.7(2) . .
O22 Ho22 Ho21 88.99(18) . .
Ho14 Ho22 Ho21 83.238(18) 3_785 .
O64 Ho22 Ho7 173.8(2) . 3_785
O102 Ho22 Ho7 80.0(3) 3_785 3_785
O98 Ho22 Ho7 108.7(3) . 3_785
O17 Ho22 Ho7 35.79(18) 3_785 3_785
O8 Ho22 Ho7 94.02(18) . 3_785
O23 Ho22 Ho7 36.38(19) 3_785 3_785
O59 Ho22 Ho7 109.7(2) . 3_785
O22 Ho22 Ho7 93.92(19) . 3_785
Ho14 Ho22 Ho7 58.530(15) 3_785 3_785
Ho21 Ho22 Ho7 58.589(15) . 3_785
O64 Ho22 Ho6 81.2(2) . .
O102 Ho22 Ho6 172.2(3) 3_785 .
O98 Ho22 Ho6 110.8(3) . .
O17 Ho22 Ho6 94.48(18) 3_785 .
O8 Ho22 Ho6 36.13(18) . .
O23 Ho22 Ho6 94.42(18) 3_785 .
O59 Ho22 Ho6 106.3(2) . .
O22 Ho22 Ho6 35.80(18) . .
Ho14 Ho22 Ho6 59.788(15) 3_785 .
Ho21 Ho22 Ho6 58.916(15) . .
Ho7 Ho22 Ho6 92.762(18) 3_785 .
O73 Ho23 O92 105.9(4) . .
O73 Ho23 O5 141.5(3) . .
O92 Ho23 O5 77.3(3) . .
O73 Ho23 O29 146.2(3) . 3_785
O92 Ho23 O29 79.4(3) . 3_785
O5 Ho23 O29 72.3(3) . 3_785
O73 Ho23 O86 72.8(3) . 3_785
O92 Ho23 O86 73.9(4) . 3_785
O5 Ho23 O86 71.4(3) . 3_785
O29 Ho23 O86 138.6(3) 3_785 3_785
O73 Ho23 O91 75.4(4) . .
O92 Ho23 O91 73.5(4) . .
O5 Ho23 O91 138.8(3) . .
O29 Ho23 O91 74.3(3) 3_785 .
O86 Ho23 O91 125.2(3) 3_785 .
O73 Ho23 O3 81.1(3) . 3_785
O92 Ho23 O3 143.3(3) . 3_785
O5 Ho23 O3 75.9(3) . 3_785
O29 Ho23 O3 115.0(3) 3_785 3_785
O86 Ho23 O3 74.1(3) 3_785 3_785
O91 Ho23 O3 141.5(3) . 3_785
O73 Ho23 O51 84.7(3) . 3_785
O92 Ho23 O51 143.9(3) . 3_785
O5 Ho23 O51 115.8(3) . 3_785
O29 Ho23 O51 73.8(3) 3_785 3_785
O86 Ho23 O51 141.3(3) 3_785 3_785
O91 Ho23 O51 76.2(3) . 3_785
O3 Ho23 O51 71.6(2) 3_785 3_785
O73 Ho23 Ho20 116.1(3) . 3_785
O92 Ho23 Ho20 114.2(3) . 3_785
O5 Ho23 Ho20 38.51(19) . 3_785
O29 Ho23 Ho20 90.17(19) 3_785 3_785
O86 Ho23 Ho20 73.2(2) 3_785 3_785
O91 Ho23 Ho20 161.4(2) . 3_785
O3 Ho23 Ho20 38.01(19) 3_785 3_785
O51 Ho23 Ho20 89.94(18) 3_785 3_785
O73 Ho23 Ho21 120.9(3) . 3_785
O92 Ho23 Ho21 115.7(3) . 3_785
O5 Ho23 Ho21 89.16(19) . 3_785
O29 Ho23 Ho21 37.27(19) 3_785 3_785
O86 Ho23 Ho21 156.4(2) 3_785 3_785
O91 Ho23 Ho21 78.3(2) . 3_785
O3 Ho23 Ho21 88.55(18) 3_785 3_785
O51 Ho23 Ho21 37.66(18) 3_785 3_785
Ho20 Ho23 Ho21 83.187(18) 3_785 3_785
O73 Ho23 Ho8 175.1(3) . .
O92 Ho23 Ho8 78.0(3) . .
O5 Ho23 Ho8 35.65(19) . .
O29 Ho23 Ho8 36.82(19) 3_785 .
O86 Ho23 Ho8 105.8(2) 3_785 .
O91 Ho23 Ho8 108.9(2) . .
O3 Ho23 Ho8 93.98(19) 3_785 .
O51 Ho23 Ho8 93.94(18) 3_785 .
Ho20 Ho23 Ho8 59.078(15) 3_785 .
Ho21 Ho23 Ho8 58.747(15) 3_785 .
O73 Ho23 Ho13 84.7(3) . 3_785
O92 Ho23 Ho13 169.4(3) . 3_785
O5 Ho23 Ho13 93.7(2) . 3_785
O29 Ho23 Ho13 92.52(19) 3_785 3_785
O86 Ho23 Ho13 108.9(2) 3_785 3_785
O91 Ho23 Ho13 111.2(2) . 3_785
O3 Ho23 Ho13 35.62(18) 3_785 3_785
O51 Ho23 Ho13 36.27(17) 3_785 3_785
Ho20 Ho23 Ho13 58.447(15) 3_785 3_785
Ho21 Ho23 Ho13 57.773(15) 3_785 3_785
Ho8 Ho23 Ho13 91.392(18) . 3_785
O90 Ho24 O32 102.1(4) . .
O90 Ho24 O89 83.6(4) . .
O32 Ho24 O89 144.3(3) . .
O90 Ho24 O47 150.9(3) . .
O32 Ho24 O47 74.5(3) . .
O89 Ho24 O47 83.6(3) . .
O90 Ho24 O70 99.3(4) . .
O32 Ho24 O70 137.7(3) . .
O89 Ho24 O70 73.8(3) . .
O47 Ho24 O70 102.0(3) . .
O90 Ho24 O10 78.3(3) . .
O32 Ho24 O10 71.6(3) . .
O89 Ho24 O10 75.3(3) . .
O47 Ho24 O10 73.2(3) . .
O70 Ho24 O10 149.0(3) . .
O90 Ho24 O71 78.2(4) . .
O32 Ho24 O71 75.5(3) . .
O89 Ho24 O71 139.5(4) . .
O47 Ho24 O71 126.8(3) . .
O70 Ho24 O71 73.9(3) . .
O10 Ho24 O71 134.0(3) . .
O90 Ho24 Ho11 140.0(3) . .
O32 Ho24 Ho11 38.3(2) . .
O89 Ho24 Ho11 123.7(3) . .
O47 Ho24 Ho11 40.46(19) . .
O70 Ho24 Ho11 115.3(2) . .
O10 Ho24 Ho11 81.46(18) . .
O71 Ho24 Ho11 92.1(2) . .
O90 Ho24 Ho8 81.6(3) . .
O32 Ho24 Ho8 35.7(2) . .
O89 Ho24 Ho8 113.4(3) . .
O47 Ho24 Ho8 79.7(2) . .
O70 Ho24 Ho8 172.8(2) . .
O10 Ho24 Ho8 38.18(18) . .
O71 Ho24 Ho8 99.4(2) . .
Ho11 Ho24 Ho8 61.552(16) . .
O90 Ho24 Ho10 111.7(3) . .
O32 Ho24 Ho10 78.0(2) . .
O89 Ho24 Ho10 67.3(3) . .
O47 Ho24 Ho10 39.27(19) . .
O70 Ho24 Ho10 125.9(2) . .
O10 Ho24 Ho10 36.00(19) . .
O71 Ho24 Ho10 153.2(2) . .
Ho11 Ho24 Ho10 63.989(16) . .
Ho8 Ho24 Ho10 59.520(15) . .
Ho2 O1 Ho20 105.0(3) . .
Ho2 O1 Ho15 102.3(3) . .
Ho20 O1 Ho15 100.1(3) . .
Ho2 O2 Ho15 103.1(3) . .
Ho2 O2 Ho14 106.0(3) . .
Ho15 O2 Ho14 101.9(3) . .
Ho13 O3 Ho20 104.3(3) . .
Ho13 O3 Ho23 106.8(3) . 3_785
Ho20 O3 Ho23 101.8(3) . 3_785
Ho6 O4 Ho4 108.0(3) . .
Ho6 O4 Ho16 103.3(3) . .
Ho4 O4 Ho16 106.3(3) . .
Ho8 O5 Ho20 104.5(3) . 3_785
Ho8 O5 Ho23 107.3(3) . .
Ho20 O5 Ho23 102.3(3) 3_785 .
Ho10 O6 Ho11 113.7(3) . .
Ho10 O6 Ho8 103.9(3) . .
Ho11 O6 Ho8 104.6(3) . .
Ho13 O7 Ho3 104.2(3) . .
Ho13 O7 Ho17 102.7(3) . .
Ho3 O7 Ho17 110.1(3) . .
Ho6 O8 Ho21 104.6(3) . .
Ho6 O8 Ho22 105.8(3) . .
Ho21 O8 Ho22 102.6(3) . .
Ho14 O9 Ho9 104.1(3) 3_785 .
Ho14 O9 Ho15 101.1(3) 3_785 3_785
Ho9 O9 Ho15 102.0(3) . 3_785
Ho8 O10 Ho10 105.1(3) . .
Ho8 O10 Ho24 103.0(3) . .
Ho10 O10 Ho24 107.6(3) . .
Ho13 O11 Ho17 107.5(3) . .
Ho13 O11 Ho1 110.4(3) . .
Ho17 O11 Ho1 108.2(3) . .
Ho19 O12 Ho11 109.1(3) . .
Ho19 O12 Ho5 102.3(3) . .
Ho11 O12 Ho5 106.6(3) . .
Ho9 O13 Ho15 104.0(3) . 3_785
Ho9 O13 Ho20 104.2(3) . 3_785
Ho15 O13 Ho20 100.9(3) 3_785 3_785
Ho1 O14 Ho5 114.1(3) . .
Ho1 O14 Ho2 104.5(3) . .
Ho5 O14 Ho2 104.0(3) . .
Ho6 O15 Ho16 106.8(3) . .
Ho6 O15 Ho3 107.3(3) . .
Ho16 O15 Ho3 104.1(3) . .
Ho17 O16 Ho3 110.7(3) . .
Ho17 O16 Ho1 103.2(3) . .
Ho3 O16 Ho1 102.9(3) . .
Ho7 O17 Ho14 104.6(3) . .
Ho7 O17 Ho22 106.5(3) . 3_785
Ho14 O17 Ho22 103.3(3) . 3_785
Ho13 O18 Ho6 138.3(3) . .
Ho13 O18 Ho21 96.7(3) . .
Ho6 O18 Ho21 97.4(3) . .
Ho9 O19 Ho18 102.1(3) . .
Ho9 O19 Ho4 108.4(3) . .
Ho18 O19 Ho4 108.2(3) . .
Ho2 O20 Ho1 107.3(3) . .
Ho2 O20 Ho12 106.3(3) . .
Ho1 O20 Ho12 106.3(3) . .
Ho5 O21 Ho11 111.3(3) . .
Ho5 O21 Ho7 105.3(3) . .
Ho11 O21 Ho7 104.9(3) . .
Ho6 O22 Ho14 106.7(3) . 3_785
Ho6 O22 Ho22 105.9(3) . .
Ho14 O22 Ho22 101.5(3) 3_785 .
Ho7 O23 Ho21 103.7(3) . 3_785
Ho7 O23 Ho22 105.4(3) . 3_785
Ho21 O23 Ho22 102.7(3) 3_785 3_785
Ho9 O24 Ho18 103.2(3) . .
Ho9 O24 Ho10 109.5(3) . .
Ho18 O24 Ho10 109.2(3) . .
O34 C1A O34 180.0(13) 3_765 .
O34 C1A O44 118.6(9) 3_765 .
O34 C1A O44 61.4(9) . .
O34 C1A O44 61.4(9) 3_765 3_765
O34 C1A O44 118.6(9) . 3_765
O44 C1A O44 180.0(16) . 3_765
O34 C1A O25 122.8(9) 3_765 .
O34 C1A O25 57.2(9) . .
O44 C1A O25 118.5(9) . .
O44 C1A O25 61.5(9) 3_765 .
O34 C1A O25 57.2(9) 3_765 3_765
O34 C1A O25 122.8(9) . 3_765
O44 C1A O25 61.5(9) . 3_765
O44 C1A O25 118.5(9) 3_765 3_765
O25 C1A O25 180.0(19) . 3_765
O34 O25 C1A 60.8(10) . .
O34 O25 O44 119.4(16) . 3_765
C1A O25 O44 58.7(10) . 3_765
Ho2 O28 Ho12 105.1(3) . .
Ho2 O28 Ho5 105.8(3) . .
Ho12 O28 Ho5 107.5(3) . .
Ho21 O29 Ho8 104.1(3) . 3_785
Ho21 O29 Ho23 103.9(3) . 3_785
Ho8 O29 Ho23 104.9(3) 3_785 3_785
Ho16 O30 Ho4 109.4(3) . .
Ho16 O30 Ho3 103.3(3) . .
Ho4 O30 Ho3 110.6(3) . .
Ho7 O31 Ho19 105.1(3) . .
Ho7 O31 Ho5 107.1(3) . .
Ho19 O31 Ho5 106.8(3) . .
Ho24 O32 Ho8 109.6(3) . .
Ho24 O32 Ho11 105.5(3) . .
Ho8 O32 Ho11 108.4(3) . .
Ho4 O33 Ho10 113.3(3) . .
Ho4 O33 Ho9 104.5(3) . .
Ho10 O33 Ho9 103.4(3) . .
O25 O34 C1A 62.0(10) . .
O25 O34 O44 121.3(15) . .
C1A O34 O44 59.3(9) . .
Ho3 O35 Ho6 105.2(3) . .
Ho3 O35 Ho4 113.8(3) . .
Ho6 O35 Ho4 103.1(3) . .
Ho7 O36 Ho19 104.6(3) . .
Ho7 O36 Ho11 106.0(3) . .
Ho19 O36 Ho11 107.7(3) . .
Ho8 O37 Ho9 136.7(3) . .
Ho8 O37 Ho20 95.9(3) . 3_785
Ho9 O37 Ho20 96.9(3) . 3_785
Ho18 O38 Ho10 106.5(3) . .
Ho18 O38 Ho4 106.3(3) . .
Ho10 O38 Ho4 106.8(3) . .
C12 O39 Ho12 91.6(6) . .
Ho12 O40 Ho5 108.1(3) . .
Ho12 O40 Ho1 103.8(3) . .
Ho5 O40 Ho1 106.2(3) . .
Ho6 O41 Ho9 137.9(3) . .
Ho6 O41 Ho14 97.7(3) . 3_785
Ho9 O41 Ho14 96.6(3) . 3_785
Ho7 O42 Ho2 139.2(3) . .
Ho7 O42 Ho14 96.0(3) . .
Ho2 O42 Ho14 98.2(3) . .
C108 O43 Ho3 127.7(6) . .
C1A O44 O34 59.3(10) . .
C1A O44 O25 59.8(10) . 3_765
O34 O44 O25 119.0(15) . 3_765
Ho2 O45 Ho13 140.1(3) . .
Ho2 O45 Ho20 98.3(3) . .
Ho13 O45 Ho20 94.9(3) . .
C36 O46 Ho16 122.7(6) . .
Ho24 O47 Ho11 101.3(3) . .
Ho24 O47 Ho10 105.3(3) . .
Ho11 O47 Ho10 107.1(3) . .
Ho8 O48 Ho7 138.9(3) . .
Ho8 O48 Ho21 97.1(3) . 3_785
Ho7 O48 Ho21 96.1(3) . 3_785
Ho20 O49 Ho21 164.5(4) . .
Ho20 O49 Ho13 89.4(2) . .
Ho21 O49 Ho13 89.0(2) . .
Ho20 O49 Ho8 88.0(2) . 3_785
Ho21 O49 Ho8 88.4(2) . 3_785
Ho13 O49 Ho8 160.6(3) . 3_785
Ho3 O50 Ho1 112.5(3) . .
Ho3 O50 Ho13 104.6(3) . .
Ho1 O50 Ho13 105.1(3) . .
Ho13 O51 Ho21 102.2(3) . .
Ho13 O51 Ho23 105.7(3) . 3_785
Ho21 O51 Ho23 103.0(3) . 3_785
C48 O52 Ho12 169.5(6) . .
C54 O53 Ho10 132.4(6) . .
Ho20 O54 Ho14 169.1(3) . .
Ho20 O54 Ho9 89.7(2) . 3_785
Ho14 O54 Ho9 89.5(2) . 3_785
Ho20 O54 Ho2 88.6(2) . .
Ho14 O54 Ho2 89.0(2) . .
Ho9 O54 Ho2 163.3(3) 3_785 .
Ho20 O54 Ho15 84.1(2) . .
Ho14 O54 Ho15 85.0(2) . .
Ho9 O54 Ho15 82.6(2) 3_785 .
Ho2 O54 Ho15 80.76(19) . .
C78 O55 Ho20 135.5(7) . .
Ho14 O56 Ho21 165.5(4) 3_785 .
Ho14 O56 Ho7 89.4(2) 3_785 3_785
Ho21 O56 Ho7 89.4(2) . 3_785
Ho14 O56 Ho6 88.9(2) 3_785 .
Ho21 O56 Ho6 87.3(2) . .
Ho7 O56 Ho6 159.9(3) 3_785 .
C114 O57 Ho11 125.0(12) . .
C24 O58 Ho15 125.7(6) . .
C90 O59 Ho22 137.2(6) . .
C36 O60 Ho3 133.2(6) . .
C30 O61 Ho1 133.1(6) . .
C30 O62 Ho12 122.1(6) . .
C48 O63 Ho15 151.4(6) . .
C60 O64 Ho22 144.0(6) . .
C42 O65 Ho17 136.4(6) . .
C72 O66 Ho4 129.2(6) . .
C108 O67 Ho1 131.5(6) . .
C6 O69 Ho19 130.3(6) . .
C126 O71 Ho24 135.1(7) . .
C6 O72 Ho5 136.9(6) . .
C96 O73 Ho23 152.7(7) . .
C60 O74 Ho16 163.5(6) . .
C12 O75 Ho12 92.1(5) . .
C102 O77 Ho18 113.3(10) . .
C132 O79 Ho11 124.3(8) . .
C90 O80 Ho14 129.9(5) . 3_785
C66 O81 Ho18 137.3(6) . .
C18 O82 Ho19 137.0(7) . .
C96 O84 Ho17 176.1(6) . 3_785
C24 O85 Ho18 151.1(6) . 3_785
C78 O86 Ho23 138.5(7) . 3_785
C132 O87 Ho19 137.2(9) . .
C114 O88 Ho5 131.9(13) . .
C54 O89 Ho24 141.1(7) . .
C203 O90 Ho24 154.9(8) . .
C203 O92 Ho23 161.8(8) . .
C84 O93 Ho18 138.5(6) . .
C144 O94 Ho19 141.2(7) . .
C202 O98 Ho22 139.2(7) . .
C120 O100 Ho17 92.3(6) . 2_744
C120 O101 Ho17 90.6(6) . 2_744
C144 O102 Ho22 152.7(7) . 3_785
C72 O103 Ho16 139.9(6) . .
C202 O104 Ho21 136.6(8) . .
N1 C1 C2 125.4(19) . .
C3 C2 C1 116.5(15) . .
C4 C3 C2 120.4(14) . .
C4 C3 C6 120.7(12) . .
C2 C3 C6 118.4(12) . .
C3 C4 C5 117.3(15) . .
N1 C5 C4 124.4(17) . .
O69 C6 O72 125.9(11) . .
O69 C6 C3 117.9(11) . .
O72 C6 C3 115.7(11) . .
C5 N1 C1 115.2(16) . .
N2 C7 C8 126.6(18) . .
C9 C8 C7 119.2(14) . .
C8 C9 C10 114.9(12) . .
C8 C9 C12 122.3(12) . .
C10 C9 C12 122.7(12) . .
C11 C10 C9 118.4(14) . .
N2 C11 C10 125.4(15) . .
O39 C12 O75 122.1(10) . .
O39 C12 C9 121.1(11) . .
O75 C12 C9 116.8(10) . .
O39 C12 Ho12 62.7(5) . .
O75 C12 Ho12 60.7(5) . .
C9 C12 Ho12 166.9(9) . .
C7 N2 C11 115.0(16) . .
N3 C13 C14 122(2) . .
C15 C14 C13 121(2) . .
C14 C15 C16 113.5(18) . .
C14 C15 C18 122.9(17) . .
C16 C15 C18 123.1(17) . .
C17 C16 C15 125(2) . .
N3 C17 C16 117(2) . .
O83 C18 O82 123.6(13) . .
O83 C18 C15 118.2(14) . .
O82 C18 C15 118.2(13) . .
C13 N3 C17 120(2) . .
N4 C19 C20 116(3) . .
C21 C20 C19 118(2) . .
C20 C21 C22 117.0(17) . .
C20 C21 C24 120.4(16) . .
C22 C21 C24 122.4(15) . .
C21 C22 C23 119.1(19) . .
N4 C23 C22 119(2) . .
O58 C24 O85 125.6(10) . .
O58 C24 C21 116.6(11) . .
O85 C24 C21 117.8(11) . .
C19 N4 C23 124(3) . .
N5 C25 C26 123.8(17) . .
C27 C26 C25 120.2(15) . .
C28 C27 C26 114.4(14) . .
C28 C27 C30 122.6(13) . .
C26 C27 C30 122.5(13) . .
C27 C28 C29 122.0(15) . .
N5 C29 C28 121.5(15) . .
O62 C30 O61 124.0(11) . .
O62 C30 C27 117.7(11) . .
O61 C30 C27 118.2(11) . .
C25 N5 C29 117.8(15) . .
N6 C31 C32 120.7(18) . .
C33 C32 C31 120.0(16) . .
C32 C33 C34 118.7(14) . .
C32 C33 C36 119.3(13) . .
C34 C33 C36 122.0(12) . .
C35 C34 C33 120.0(15) . .
C34 C35 N6 124.7(18) . .
O46 C36 O60 123.0(11) . .
O46 C36 C33 120.8(11) . .
O60 C36 C33 116.2(10) . .
C31 N6 C35 115.2(18) . .
N7 C37 C38 122(2) . .
C39 C38 C37 120.0(18) . .
C38 C39 C40 119.3(15) . .
C38 C39 C42 121.6(14) . .
C40 C39 C42 119.1(13) . .
C39 C40 C41 117.7(17) . .
N7 C41 C40 121(2) . .
O65 C42 O95 127.0(10) . .
O65 C42 C39 117.0(11) . .
O95 C42 C39 115.7(10) . .
C37 N7 C41 119.4(19) . .
N8 C43 C44 120.9(19) . .
C43 C44 C45 120.9(16) . .
C46 C45 C44 114.5(14) . .
C46 C45 C48 124.3(13) . .
C44 C45 C48 120.9(13) . .
C47 C46 C45 122.8(16) . .
C46 C47 N8 120.0(18) . .
O52 C48 O63 122.9(10) . .
O52 C48 C45 121.6(11) . .
O63 C48 C45 115.3(11) . .
C43 N8 C47 120.4(18) . .
N9 C49 C50 119.9(18) . .
C51 C50 C49 121.3(16) . .
C52 C51 C50 117.1(15) . .
C52 C51 C54 122.1(14) . .
C50 C51 C54 120.8(14) . .
C51 C52 C53 121.4(16) . .
N9 C53 C52 121.2(16) . .
O89 C54 O53 124.2(11) . .
O89 C54 C51 117.1(12) . .
O53 C54 C51 118.6(12) . .
C49 N9 C53 118.8(16) . .
N10 C55 C56 127(2) . .
C57 C56 C55 117.3(19) . .
C56 C57 C58 116.0(15) . .
C56 C57 C60 122.5(15) . .
C58 C57 C60 121.5(14) . .
C59 C58 C57 117.7(17) . .
N10 C59 C58 128(2) . .
O64 C60 O74 124.6(11) . .
O64 C60 C57 118.2(11) . .
O74 C60 C57 117.2(11) . .
C59 N10 C55 113(2) . .
N11 C61 C62 123.4(17) . .
C63 C62 C61 118.8(16) . .
C62 C63 C64 119.3(15) . .
C62 C63 C66 123.0(14) . .
C64 C63 C66 117.7(14) . .
C63 C64 C65 117.8(16) . .
N11 C65 C64 120.8(17) . .
O81 C66 O96 128.8(11) . .
O81 C66 C63 118.1(12) . .
O96 C66 C63 113.1(11) . .
C65 N11 C61 119.8(16) . .
C68 C67 N12 113(2) . .
C67 C68 C69 120(2) . .
C70 C69 C68 122.0(15) . .
C70 C69 C72 117.6(13) . .
C68 C69 C72 120.3(14) . .
C71 C70 C69 117.2(15) . .
N12 C71 C70 118.7(17) . .
O103 C72 O66 128.8(11) . .
O103 C72 C69 116.2(11) . .
O66 C72 C69 115.0(11) . .
C71 N12 C67 127(2) . .
N13 C73 C74 117(3) . .
C75 C74 C73 118(2) . .
C76 C75 C74 117.6(19) . .
C76 C75 C78 123.7(18) . .
C74 C75 C78 118.3(17) . .
C77 C76 C75 125(2) . .
N13 C77 C76 115(3) . .
O55 C78 O86 120.9(12) . .
O55 C78 C75 119.9(13) . .
O86 C78 C75 119.2(13) . .
C77 N13 C73 125(3) . .
N14 C79 C80 126.6(15) . .
C81 C80 C79 108.4(15) . .
C82 C81 C80 127.0(15) . .
C82 C81 C84 120.1(12) . .
C80 C81 C84 112.5(11) . .
C81 C82 C83 122.0(15) . .
N14 C83 C82 113.5(15) . .
O93 C84 O76 128.8(11) . .
O93 C84 C81 113.9(10) . .
O76 C84 C81 117.2(10) . .
C83 N14 C79 121.7(16) . .
N15 C85 C86 125(3) . .
C87 C86 C85 116(2) . .
C86 C87 C88 121.2(15) . .
C86 C87 C90 119.4(14) . .
C88 C87 C90 118.5(12) . .
C87 C88 C89 116.1(15) . .
N15 C89 C88 124.0(19) . .
O59 C90 O80 126.3(10) . .
O59 C90 C87 112.3(10) . .
O80 C90 C87 121.4(10) . .
C85 N15 C89 116(2) . .
N16 C91 C92 114.6(16) . .
C93 C92 C91 128.3(17) . .
C92 C93 C94 110.0(16) . .
C92 C93 C96 123.5(13) . .
C94 C93 C96 126.1(13) . .
C95 C94 C93 119.9(16) . .
N16 C95 C94 123.4(17) . .
O73 C96 O84 124.0(11) . .
O73 C96 C93 117.1(11) . .
O84 C96 C93 118.9(11) . .
C91 N16 C95 113.2(16) . .
N17 C97 C98 118.9(17) . .
C99 C98 C97 117.5(16) . .
C98 C99 C100 116.6(16) . .
C98 C99 C102 119.3(14) . .
C100 C99 C102 123.6(14) . .
C99 C100 C101 121.7(16) . .
N17 C101 C100 116.3(16) . .
O78 C102 O77 133.4(18) . .
O78 C102 C99 115.1(15) . .
O77 C102 C99 110.9(15) . .
C97 N17 C101 113.6(17) . .
N18 C103 C104 119(3) . .
C103 C104 C105 119(2) . .
C106 C105 C108 125.2(15) . .
C106 C105 C104 114.9(18) . .
C108 C105 C104 119.4(17) . .
C107 C106 C105 121.1(18) . .
N18 C107 C106 123(2) . .
O43 C108 O67 124.8(11) . .
O43 C108 C105 117.1(12) . .
O67 C108 C105 118.1(12) . .
C103 N18 C107 122(3) . .
N20 C115 C116 120.6(13) . .
C119 C116 C115 121.7(14) . .
N20 C117 C118 124.2(14) . .
C119 C118 C117 120.0(13) . .
C116 C119 C118 118.0(13) . .
C116 C119 C120 118.4(12) . .
C118 C119 C120 123.6(12) . .
O101 C120 O100 123.1(11) . .
O101 C120 C119 118.4(11) . .
O100 C120 C119 117.8(10) . .
O101 C120 Ho17 62.9(6) . 2_744
O100 C120 Ho17 60.8(5) . 2_744
C119 C120 Ho17 163.2(9) . 2_744
C117 N20 C115 115.2(12) . .
C117 N20 Ho16 127.0(9) . .
C115 N20 Ho16 117.7(9) . .
O98 C202 O104 117.7(10) . .
O98 C202 C201 102.7(11) . .
O104 C202 C201 139.6(13) . .
O92 C203 O90 120.0(10) . .
O92 C203 C204 120.0(14) . .
O90 C203 C204 119.8(14) . .
N22 C127 C128 123(2) . .
C129 C128 C127 118(2) . .
C128 C129 C130 120(2) . .
C128 C129 C132 118.1(16) . .
C130 C129 C132 121.0(17) . .
C129 C130 C131 121(2) . .
N22 C131 C130 119(2) . .
O87 C132 O79 134.5(15) . .
O87 C132 C129 104.0(13) . .
O79 C132 C129 121.5(14) . .
C127 N22 C131 119(2) . .
N21 C121 C122 113(3) . .
C123 C122 C121 126(2) . .
C124 C123 C122 122(2) . .
C124 C123 C126 115.8(17) . .
C122 C123 C126 122.4(16) . .
C123 C124 C125 117(2) . .
N21 C125 C124 120(3) . .
O97 C126 O71 127.3(12) . .
O97 C126 C123 115.0(12) . .
O71 C126 C123 117.6(12) . .
C121 N21 C125 122(3) . .
N19 C109 C110 120.7(19) . .
C111 C110 C109 121(2) . .
C110 C111 C112 125(2) . .
C110 C111 C114 116.8(17) . .
C112 C111 C114 117.6(17) . .
C111 C112 C113 108.1(19) . .
N19 C113 C112 132(2) . .
O88 C114 O57 137(2) . .
O88 C114 C111 116(2) . .
O57 C114 C111 107.3(18) . .
C109 N19 C113 113.1(19) . .
N23 C133 C134 116.7(18) . .
C135 C134 C133 108.4(16) . .
C134 C135 C136 133.7(16) . .
C134 C135 C138 110.0(12) . .
C136 C135 C138 116.2(12) . .
C135 C136 C137 117.1(17) . .
N23 C137 C136 107.0(18) . .
O26 C138 O27 110.4(10) . .
O26 C138 C135 128.2(12) . .
O27 C138 C135 119.8(10) . .
C137 N23 C133 135(2) . .
N24 C139 C140 121.8(19) . .
C141 C140 C139 126(2) . .
C140 C141 C142 110.3(19) . .
C140 C141 C144 126.3(16) . .
C142 C141 C144 123.3(15) . .
C141 C142 C143 124(2) . .
N24 C143 C142 119(2) . .
O102 C144 O94 125.2(10) . .
O102 C144 C141 115.2(11) . .
O94 C144 C141 118.9(12) . .
C139 N24 C143 113.3(19) . .
O7W K1 O9W 93.5(9) . .
O12W K2 O7W 101.7(9) . .
O11W K3 O12W 94.3(12) . .
O11W K3 O7W 130.4(14) . .
O12W K3 O7W 86.7(10) . .
O11W K3 K3 48.4(10) . 3_695
O12W K3 K3 137.0(11) . 3_695
O7W K3 K3 132.0(10) . 3_695
K1 O7W K2 34.9(5) . .
K1 O7W K3 39.3(6) . .
K2 O7W K3 14.5(6) . .
K2 O12W K3 20.1(6) . .

loop_
_geom_bond_atom_site_label_1
_geom_bond_atom_site_label_2
_geom_bond_distance
_geom_bond_site_symmetry_2
Ho1 O61 2.311(9) .
Ho1 O67 2.318(9) .
Ho1 O11 2.335(8) .
Ho1 O14 2.357(8) .
Ho1 O20 2.358(7) .
Ho1 O50 2.376(7) .
Ho1 O16 2.503(8) .
Ho1 O40 2.521(8) .
Ho1 Ho2 3.7672(8) .
Ho1 Ho17 3.7790(8) .
Ho1 Ho12 3.7998(8) .
Ho1 Ho13 3.8122(8) .
Ho2 O2 2.301(7) .
Ho2 O1 2.313(8) .
Ho2 O20 2.319(7) .
Ho2 O28 2.355(7) .
Ho2 O45 2.368(7) .
Ho2 O42 2.385(8) .
Ho2 O14 2.408(7) .
Ho2 O54 2.763(8) .
Ho2 Ho15 3.6350(8) .
Ho2 Ho20 3.6924(8) .
Ho2 Ho14 3.7076(8) .
Ho3 O50 2.324(7) .
Ho3 O60 2.325(9) .
Ho3 O43 2.339(8) .
Ho3 O35 2.368(8) .
Ho3 O15 2.373(7) .
Ho3 O7 2.401(7) .
Ho3 O30 2.448(7) .
Ho3 O16 2.494(7) .
Ho3 Ho16 3.7240(8) .
Ho3 Ho13 3.7579(8) .
Ho3 Ho6 3.7940(8) .
Ho4 O4 2.348(7) .
Ho4 O66 2.359(9) .
Ho4 O33 2.360(8) .
Ho4 O19 2.364(8) .
Ho4 O35 2.416(8) .
Ho4 O30 2.428(8) .
Ho4 O1W 2.448(14) .
Ho4 O38 2.482(8) .
Ho4 Ho6 3.7772(8) .
Ho4 Ho9 3.7926(8) .
Ho4 Ho18 3.8247(9) .
Ho4 Ho16 3.8607(9) .
Ho5 O88 2.295(9) .
Ho5 O72 2.321(9) .
Ho5 O31 2.362(8) .
Ho5 O21 2.370(7) .
Ho5 O28 2.396(7) .
Ho5 O14 2.401(7) .
Ho5 O40 2.468(8) .
Ho5 O12 2.512(8) .
Ho5 Ho19 3.7825(9) .
Ho5 Ho7 3.7901(8) .
Ho5 Ho12 3.8636(8) .
Ho6 O22 2.284(8) .
Ho6 O8 2.301(7) .
Ho6 O4 2.322(7) .
Ho6 O15 2.337(8) .
Ho6 O41 2.361(8) .
Ho6 O18 2.392(7) .
Ho6 O35 2.408(8) .
Ho6 O56 2.818(8) .
Ho6 Ho21 3.6660(8) .
Ho6 Ho14 3.7085(8) 3_785
Ho6 Ho22 3.7549(8) .
Ho6 Ho16 3.7634(8) .
Ho7 O17 2.289(7) .
Ho7 O23 2.309(8) .
Ho7 O36 2.343(8) .
Ho7 O31 2.350(8) .
Ho7 O48 2.356(7) .
Ho7 O42 2.370(8) .
Ho7 O21 2.397(7) .
Ho7 O56 2.701(8) 3_785
Ho7 Ho14 3.6362(8) .
Ho7 Ho21 3.6462(8) 3_785
Ho7 Ho19 3.7295(8) .
Ho7 Ho22 3.7524(8) 3_785
Ho8 O5 2.286(8) .
Ho8 O32 2.308(8) .
Ho8 O29 2.323(8) 3_785
Ho8 O48 2.334(7) .
Ho8 O37 2.354(8) .
Ho8 O10 2.364(8) .
Ho8 O6 2.401(8) .
Ho8 O49 2.772(8) 3_785
Ho8 Ho20 3.6485(8) 3_785
Ho8 Ho21 3.6592(8) 3_785
Ho8 Ho24 3.7261(8) .
Ho8 Ho23 3.7448(8) .
Ho9 O24 2.297(8) .
Ho9 O19 2.312(8) .
Ho9 O13 2.323(8) .
Ho9 O9 2.335(7) .
Ho9 O37 2.361(7) .
Ho9 O41 2.366(8) .
Ho9 O33 2.437(8) .
Ho9 O54 2.700(8) 3_785
Ho9 Ho18 3.6314(8) .
Ho9 Ho15 3.6619(8) 3_785
Ho9 Ho14 3.6785(8) 3_785
Ho9 Ho20 3.6812(8) 3_785
Ho10 O24 2.357(7) .
Ho10 O18W 2.363(10) .
Ho10 O53 2.372(9) .
Ho10 O10 2.377(8) .
Ho10 O6 2.380(7) .
Ho10 O33 2.404(8) .
Ho10 O38 2.474(8) .
Ho10 O47 2.528(8) .
Ho10 Ho18 3.8253(8) .
Ho10 Ho24 3.8531(9) .
Ho11 O32 2.362(8) .
Ho11 O12 2.371(7) .
Ho11 O21 2.372(7) .
Ho11 O6 2.387(7) .
Ho11 O36 2.388(8) .
Ho11 O79 2.392(9) .
Ho11 O57 2.407(9) .
Ho11 O47 2.432(8) .
Ho11 Ho24 3.6746(9) .
Ho11 Ho19 3.8419(8) .
Ho12 O40 2.304(7) .
Ho12 O52 2.305(9) .
Ho12 O62 2.365(9) .
Ho12 O20 2.390(7) .
Ho12 O28 2.394(8) .
Ho12 O17W 2.420(10) .
Ho12 O75 2.446(9) .
Ho12 O39 2.490(9) .
Ho12 C12 2.801(12) .
Ho13 O3 2.296(7) .
Ho13 O11 2.308(7) .
Ho13 O51 2.321(7) .
Ho13 O18 2.352(7) .
Ho13 O7 2.360(7) .
Ho13 O45 2.411(7) .
Ho13 O50 2.426(7) .
Ho13 O49 2.688(8) .
Ho13 Ho21 3.6190(8) .
Ho13 Ho20 3.6287(8) .
Ho13 Ho17 3.7394(8) .
Ho14 O17 2.305(8) .
Ho14 O9 2.329(8) 3_785
Ho14 O22 2.339(8) 3_785
Ho14 O2 2.342(7) .
Ho14 O56 2.464(8) 3_785
Ho14 O42 2.520(7) .
Ho14 O54 2.522(8) .
Ho14 O41 2.560(7) 3_785
Ho14 O80 2.646(8) 3_785
Ho14 Ho15 3.6351(9) .
Ho14 Ho9 3.6785(8) 3_785
Ho15 O63 2.289(9) .
Ho15 O58 2.305(9) .
Ho15 O15W 2.324(10) .
Ho15 O13 2.325(7) 3_785
Ho15 O2 2.339(7) .
Ho15 O1 2.356(8) .
Ho15 O9 2.377(8) 3_785
Ho15 O54 2.847(7) .
Ho15 Ho20 3.5999(8) .
Ho15 Ho9 3.6619(8) 3_785
Ho16 O103 2.263(9) .
Ho16 O74 2.290(9) .
Ho16 O30 2.300(7) .
Ho16 O15 2.350(7) .
Ho16 O10W 2.386(9) .
Ho16 O46 2.399(9) .
Ho16 O4 2.476(8) .
Ho16 N20 2.650(11) .
Ho17 O84 2.259(9) 3_785
Ho17 O16 2.315(8) .
Ho17 O11 2.330(8) .
Ho17 O65 2.354(9) .
Ho17 O16W 2.413(8) .
Ho17 O7 2.427(7) .
Ho17 O100 2.432(9) 2_754
Ho17 O101 2.479(9) 2_754
Ho17 C120 2.783(13) 2_754
Ho18 O38 2.297(8) .
Ho18 O93 2.306(9) .
Ho18 O77 2.314(12) .
Ho18 O24 2.336(8) .
Ho18 O81 2.354(9) .
Ho18 O19 2.357(8) .
Ho18 O85 2.387(10) 3_785
Ho19 O87 2.292(11) .
Ho19 O69 2.310(10) .
Ho19 O94 2.315(11) .
Ho19 O12 2.344(7) .
Ho19 O31 2.350(8) .
Ho19 O36 2.369(8) .
Ho19 O82 2.386(11) .
Ho19 O5W 2.509(14) .
Ho20 O3 2.299(8) .
Ho20 O5 2.328(8) 3_785
Ho20 O1 2.342(7) .
Ho20 O13 2.343(7) 3_785
Ho20 O49 2.468(7) .
Ho20 O45 2.512(8) .
Ho20 O55 2.514(9) .
Ho20 O54 2.516(8) .
Ho20 O37 2.555(8) 3_785
Ho20 Ho8 3.6484(8) 3_785
Ho21 O29 2.317(8) .
Ho21 O23 2.329(7) 3_785
Ho21 O51 2.330(7) .
Ho21 O8 2.333(7) .
Ho21 O49 2.468(8) .
Ho21 O56 2.479(8) .
Ho21 O18 2.488(8) .
Ho21 O48 2.544(8) 3_785
Ho21 O104 2.712(13) .
Ho21 Ho7 3.6462(8) 3_785
Ho21 Ho8 3.6592(8) 3_785
Ho22 O64 2.315(9) .
Ho22 O102 2.322(10) 3_785
Ho22 O98 2.348(10) .
Ho22 O17 2.393(8) 3_785
Ho22 O8 2.406(7) .
Ho22 O23 2.408(8) 3_785
Ho22 O59 2.414(9) .
Ho22 O22 2.420(8) .
Ho22 Ho14 3.6849(9) 3_785
Ho22 Ho7 3.7524(8) 3_785
Ho23 O73 2.271(10) .
Ho23 O92 2.365(11) .
Ho23 O5 2.365(8) .
Ho23 O29 2.400(8) 3_785
Ho23 O86 2.402(9) 3_785
Ho23 O91 2.403(10) .
Ho23 O3 2.407(8) 3_785
Ho23 O51 2.415(7) 3_785
Ho23 Ho20 3.6537(8) 3_785
Ho23 Ho21 3.7151(9) 3_785
Ho23 Ho13 3.7757(8) 3_785
Ho24 O90 2.212(11) .
Ho24 O32 2.253(8) .
Ho24 O89 2.302(10) .
Ho24 O47 2.317(8) .
Ho24 O70 2.343(9) .
Ho24 O10 2.397(8) .
Ho24 O71 2.408(10) .
O3 Ho23 2.407(7) 3_785
O5 Ho20 2.328(8) 3_785
O9 Ho14 2.329(7) 3_785
O9 Ho15 2.377(8) 3_785
O13 Ho15 2.325(7) 3_785
O13 Ho20 2.343(7) 3_785
O17 Ho22 2.393(8) 3_785
O22 Ho14 2.339(8) 3_785
O23 Ho21 2.329(7) 3_785
O23 Ho22 2.408(8) 3_785
C1A O34 1.255(14) 3_765
C1A O34 1.255(14) .
C1A O44 1.256(15) .
C1A O44 1.256(15) 3_765
C1A O25 1.270(15) .
C1A O25 1.270(15) 3_765
O25 O34 1.21(2) .
O25 O44 1.29(2) 3_765
O26 C138 1.243(11) .
O27 C138 1.264(12) .
O29 Ho8 2.323(8) 3_785
O29 Ho23 2.400(8) 3_785
O34 O44 1.28(2) .
O37 Ho20 2.555(8) 3_785
O39 C12 1.217(12) .
O41 Ho14 2.560(7) 3_785
O43 C108 1.260(13) .
O44 O25 1.29(2) 3_765
O46 C36 1.242(12) .
O48 Ho21 2.544(8) 3_785
O49 Ho8 2.772(8) 3_785
O51 Ho23 2.415(7) 3_785
O52 C48 1.240(13) .
O53 C54 1.267(14) .
O54 Ho9 2.700(8) 3_785
O55 C78 1.246(15) .
O56 Ho14 2.464(8) 3_785
O56 Ho7 2.701(8) 3_785
O57 C114 1.36(3) .
O58 C24 1.263(13) .
O59 C90 1.245(12) .
O60 C36 1.296(13) .
O61 C30 1.293(13) .
O62 C30 1.242(14) .
O63 C48 1.258(13) .
O64 C60 1.233(14) .
O65 C42 1.258(13) .
O66 C72 1.304(14) .
O67 C108 1.285(13) .
O69 C6 1.240(14) .
O71 C126 1.266(15) .
O72 C6 1.276(14) .
O73 C96 1.233(13) .
O74 C60 1.270(13) .
O75 C12 1.278(13) .
O76 C84 1.253(13) .
O77 C102 1.22(2) .
O78 C102 1.17(2) .
O79 C132 1.322(18) .
O80 C90 1.258(12) .
O80 Ho14 2.646(8) 3_785
O81 C66 1.284(14) .
O82 C18 1.253(16) .
O83 C18 1.252(16) .
O84 C96 1.272(13) .
O84 Ho17 2.259(9) 3_785
O85 C24 1.276(13) .
O85 Ho18 2.387(10) 3_785
O86 C78 1.257(14) .
O86 Ho23 2.402(9) 3_785
O87 C132 1.230(18) .
O88 C114 1.28(3) .
O89 C54 1.230(14) .
O90 C203 1.271(16) .
O92 C203 1.226(15) .
O93 C84 1.250(13) .
O94 C144 1.262(13) .
O95 C42 1.259(13) .
O96 C66 1.293(14) .
O97 C126 1.224(15) .
O98 C202 1.262(12) .
O100 C120 1.260(13) .
O100 Ho17 2.432(9) 2_744
O101 C120 1.241(13) .
O101 Ho17 2.479(9) 2_744
O102 C144 1.220(13) .
O102 Ho22 2.322(10) 3_785
O103 C72 1.242(14) .
O104 C202 1.319(11) .
C1 N1 1.34(2) .
C1 C2 1.389(15) .
C2 C3 1.372(14) .
C3 C4 1.36(2) .
C3 C6 1.511(19) .
C4 C5 1.42(2) .
C5 N1 1.32(2) .
C7 N2 1.26(2) .
C7 C8 1.39(2) .
C8 C9 1.349(18) .
C9 C10 1.407(17) .
C9 C12 1.512(17) .
C10 C11 1.39(2) .
C11 N2 1.29(2) .
C13 N3 1.20(3) .
C13 C14 1.44(3) .
C14 C15 1.30(2) .
C15 C16 1.37(3) .
C15 C18 1.45(2) .
C16 C17 1.35(3) .
C17 N3 1.35(3) .
C19 N4 1.26(4) .
C19 C20 1.46(4) .
C20 C21 1.35(3) .
C21 C22 1.40(2) .
C21 C24 1.52(2) .
C22 C23 1.42(3) .
C23 N4 1.33(3) .
C25 N5 1.28(2) .
C25 C26 1.39(2) .
C26 C27 1.360(19) .
C27 C28 1.345(19) .
C27 C30 1.489(19) .
C28 C29 1.40(2) .
C29 N5 1.285(19) .
C31 N6 1.33(2) .
C31 C32 1.44(2) .
C32 C33 1.33(2) .
C33 C34 1.342(18) .
C33 C36 1.517(18) .
C34 C35 1.33(2) .
C35 N6 1.37(2) .
C37 N7 1.30(3) .
C37 C38 1.39(3) .
C38 C39 1.34(2) .
C39 C40 1.40(2) .
C39 C42 1.521(18) .
C40 C41 1.41(3) .
C41 N7 1.35(3) .
C43 N8 1.31(2) .
C43 C44 1.38(2) .
C44 C45 1.41(2) .
C45 C46 1.39(2) .
C45 C48 1.461(18) .
C46 C47 1.34(2) .
C47 N8 1.36(2) .
C49 N9 1.34(2) .
C49 C50 1.45(2) .
C50 C51 1.37(2) .
C51 C52 1.36(2) .
C51 C54 1.424(19) .
C52 C53 1.42(2) .
C53 N9 1.36(2) .
C55 N10 1.28(3) .
C55 C56 1.38(3) .
C56 C57 1.36(2) .
C57 C58 1.39(2) .
C57 C60 1.493(19) .
C58 C59 1.36(2) .
C59 N10 1.26(2) .
C61 N11 1.32(2) .
C61 C62 1.41(2) .
C62 C63 1.35(2) .
C63 C64 1.40(2) .
C63 C66 1.54(2) .
C64 C65 1.46(2) .
C65 N11 1.31(2) .
C67 C68 1.38(3) .
C67 N12 1.40(3) .
C68 C69 1.43(2) .
C69 C70 1.38(2) .
C69 C72 1.573(19) .
C70 C71 1.38(2) .
C71 N12 1.33(2) .
C73 N13 1.32(4) .
C73 C74 1.39(3) .
C74 C75 1.35(3) .
C75 C76 1.35(3) .
C75 C78 1.47(2) .
C76 C77 1.32(3) .
C77 N13 1.27(4) .
C79 N14 1.365(12) .
C79 C80 1.376(12) .
C80 C81 1.363(12) .
C81 C82 1.362(12) .
C81 C84 1.60(2) .
C82 C83 1.364(11) .
C83 N14 1.363(12) .
C85 N15 1.28(3) .
C85 C86 1.44(3) .
C86 C87 1.34(2) .
C87 C88 1.378(14) .
C87 C90 1.508(18) .
C88 C89 1.401(15) .
C89 N15 1.35(2) .
C91 N16 1.346(15) .
C91 C92 1.403(15) .
C92 C93 1.366(15) .
C93 C94 1.382(15) .
C93 C96 1.47(2) .
C94 C95 1.381(15) .
C95 N16 1.348(15) .
C97 N17 1.334(15) .
C97 C98 1.360(15) .
C98 C99 1.353(15) .
C99 C100 1.357(15) .
C99 C102 1.63(3) .
C100 C101 1.397(15) .
C101 N17 1.363(15) .
C103 N18 1.32(4) .
C103 C104 1.47(4) .
C104 C105 1.48(3) .
C105 C106 1.39(2) .
C105 C108 1.44(2) .
C106 C107 1.39(3) .
C107 N18 1.32(3) .
C115 N20 1.352(17) .
C115 C116 1.400(19) .
C116 C119 1.275(18) .
C117 N20 1.312(16) .
C117 C118 1.350(19) .
C118 C119 1.348(18) .
C119 C120 1.544(18) .
C120 Ho17 2.783(13) 2_744
C201 C202 1.592(16) .
C203 C204 1.597(15) .
C127 N22 1.363(16) .
C127 C128 1.398(16) .
C128 C129 1.353(17) .
C129 C130 1.376(16) .
C129 C132 1.55(3) .
C130 C131 1.378(16) .
C131 N22 1.378(17) .
C121 N21 1.30(3) .
C121 C122 1.47(3) .
C122 C123 1.29(2) .
C123 C124 1.27(3) .
C123 C126 1.49(2) .
C124 C125 1.46(3) .
C125 N21 1.40(3) .
C109 N19 1.368(16) .
C109 C110 1.384(15) .
C110 C111 1.375(17) .
C111 C112 1.376(17) .
C111 C114 1.62(3) .
C112 C113 1.416(16) .
C113 N19 1.385(17) .
C133 N23 1.382(16) .
C133 C134 1.384(16) .
C134 C135 1.376(15) .
C135 C136 1.397(15) .
C135 C138 1.538(15) .
C136 C137 1.416(17) .
C137 N23 1.373(15) .
C139 N24 1.342(16) .
C139 C140 1.371(16) .
C140 C141 1.349(16) .
C141 C142 1.358(16) .
C141 C144 1.43(2) .
C142 C143 1.404(16) .
C143 N24 1.363(16) .
K1 O7W 2.19(2) .
K1 O9W 2.44(2) .
K2 O12W 2.67(3) .
K2 O7W 2.68(3) .
K3 O11W 2.60(5) .
K3 O12W 2.75(4) .
K3 O7W 3.27(3) .
K3 K3 4.84(5) 3_695
